data_4126242
loop_
_publ_author_name
'Wickramasinghe, Lasantha A.'
'Schrock, Richard R.'
'M\"uller, Peter'
'Ogawa, Takaya'

_publ_section_title
;
 Reduction of Dinitrogen to Ammonia Catalyzed by Molybdenum Diamido
 Complexes.
;
_journal_name_full 'Journal of the American Chemical Society'
_journal_paper_doi 10.1021/jacs.7b04800
_journal_year 2017
_chemical_formula_sum 'C39 H46 F5 Mo N4 O1.5'
_chemical_formula_weight 785.74
_space_group_crystal_system triclinic
_space_group_IT_number 2
_space_group_name_Hall '-P 1'
_space_group_name_H-M_alt 'P -1'
_symmetry_space_group_name_Hall '-P 1'
_symmetry_space_group_name_H-M 'P -1'
_atom_sites_solution_hydrogens geom
_atom_sites_solution_primary direct
_atom_sites_solution_secondary difmap
_audit_creation_method SHELXL-2014/6
_cell_angle_alpha 96.1815(15)
_cell_angle_beta 99.3959(15)
_cell_angle_gamma 90.7841(15)
_cell_formula_units_Z 8
_cell_length_a 17.0362(15)
_cell_length_b 19.2201(17)
_cell_length_c 23.935(2)
_cell_measurement_reflns_used 9920
_cell_measurement_temperature 100(2)
_cell_measurement_theta_max 21.47
_cell_measurement_theta_min 2.28
_cell_volume 7683.2(12)
_computing_cell_refinement 'SAINT 7.46A (Bruker-AXS, 2015)'
_computing_data_collection 'APEX2 v2011.4.0 (Bruker-AXS, 2015)'
_computing_data_reduction 'SAINT 7.46A (Bruker-AXS, 2015)'
_computing_molecular_graphics 'Bruker SHELXTL'
_computing_publication_material 'Bruker SHELXTL'
_computing_structure_refinement 'SHELXL-2014/6 (Sheldrick, 2014)'
_computing_structure_solution 'SHELXS-2015 (Sheldrick, 2015)'
_diffrn_ambient_temperature 100(2)
_diffrn_detector_area_resol_mean 8.3
_diffrn_measured_fraction_theta_full 0.999
_diffrn_measured_fraction_theta_max 0.999
_diffrn_measurement_device_type 'Bruker Smart APEX2 CCD'
_diffrn_measurement_method '\f and \w scans'
_diffrn_radiation_type MoK\a
_diffrn_radiation_wavelength 0.71073
_diffrn_reflns_av_R_equivalents 0.1073
_diffrn_reflns_av_unetI/netI 0.0780
_diffrn_reflns_Laue_measured_fraction_full 0.999
_diffrn_reflns_Laue_measured_fraction_max 0.999
_diffrn_reflns_limit_h_max 20
_diffrn_reflns_limit_h_min -20
_diffrn_reflns_limit_k_max 23
_diffrn_reflns_limit_k_min -23
_diffrn_reflns_limit_l_max 29
_diffrn_reflns_limit_l_min -29
_diffrn_reflns_number 194136
_diffrn_reflns_point_group_measured_fraction_full 0.999
_diffrn_reflns_point_group_measured_fraction_max 0.999
_diffrn_reflns_theta_full 25.242
_diffrn_reflns_theta_max 25.682
_diffrn_reflns_theta_min 1.212
_diffrn_source 'I\mS micro-focus sealed tube, multilayer optics'
_exptl_absorpt_coefficient_mu 0.402
_exptl_absorpt_correction_T_max 0.7454
_exptl_absorpt_correction_T_min 0.6926
_exptl_absorpt_correction_type multi-scan
_exptl_absorpt_process_details 'SADABS (Sheldrick, 2009)'
_exptl_crystal_colour yellow
_exptl_crystal_density_diffrn 1.359
_exptl_crystal_density_method 'not measured'
_exptl_crystal_description plate
_exptl_crystal_F_000 3256
_exptl_crystal_size_max 0.105
_exptl_crystal_size_mid 0.055
_exptl_crystal_size_min 0.015
_refine_diff_density_max 0.745
_refine_diff_density_min -1.122
_refine_diff_density_rms 0.089
_refine_ls_extinction_method none
_refine_ls_goodness_of_fit_ref 1.020
_refine_ls_hydrogen_treatment constr
_refine_ls_matrix_type full
_refine_ls_number_parameters 1876
_refine_ls_number_reflns 29182
_refine_ls_number_restraints 3005
_refine_ls_restrained_S_all 0.982
_refine_ls_R_factor_all 0.0964
_refine_ls_R_factor_gt 0.0509
_refine_ls_shift/su_max 0.002
_refine_ls_shift/su_mean 0.000
_refine_ls_structure_factor_coef Fsqd
_refine_ls_weighting_details 'w=1/[\s^2^(Fo^2^)+(0.0571P)^2^+5.9938P] where P=(Fo^2^+2Fc^2^)/3'
_refine_ls_weighting_scheme calc
_refine_ls_wR_factor_gt 0.1109
_refine_ls_wR_factor_ref 0.1321
_reflns_Friedel_coverage 0.000
_reflns_number_gt 19158
_reflns_number_total 29182
_reflns_threshold_expression 'I > 2\s(I)'
_cod_data_source_file ja7b04800_si_001.cif
_cod_data_source_block X16199
_cod_original_cell_volume 7683.4(12)
_cod_original_formula_sum 'C39 H46 F5 Mo N4 O1.50'
_cod_database_code 4126242
_shelx_space_group_comment
; 
The symmetry employed for this shelxl refinement is uniquely defined 
by the following loop, which should always be used as a source of 
symmetry information in preference to the above space-group names. 
They are only intended as comments. 
;
_shelx_estimated_absorpt_t_min 0.959
_shelx_estimated_absorpt_t_max 0.994
_shelxl_version_number 2014/6

loop_
_space_group_symop_operation_xyz
'x, y, z'
'-x, -y, -z'

loop_
_atom_site_label
_atom_site_type_symbol
_atom_site_fract_x
_atom_site_fract_y
_atom_site_fract_z
_atom_site_U_iso_or_equiv
_atom_site_adp_type
_atom_site_occupancy
_atom_site_site_symmetry_order
_atom_site_calc_flag
_atom_site_refinement_flags_posn
_atom_site_refinement_flags_adp
_atom_site_refinement_flags_occupancy
_atom_site_disorder_assembly
_atom_site_disorder_group
Mo1_1 Mo 0.79636(2) 0.76542(2) 0.60559(2) 0.02578(9) Uani 1 1 d . U . . .
F1_1 F 0.8649(2) 0.53476(17) 0.54557(14) 0.0672(9) Uani 1 1 d . U . . .
F2_1 F 0.7613(2) 0.42943(18) 0.49915(15) 0.0834(11) Uani 1 1 d . U . . .
F3_1 F 0.6031(2) 0.44974(18) 0.48140(13) 0.0795(11) Uani 1 1 d . U . . .
F4_1 F 0.5473(2) 0.57883(19) 0.51295(15) 0.0753(10) Uani 1 1 d . U . . .
F5_1 F 0.65099(17) 0.68485(16) 0.55893(13) 0.0536(8) Uani 1 1 d . U . . .
O1_1 O 0.81353(18) 0.66702(17) 0.57654(13) 0.0395(8) Uani 1 1 d . U . . .
N1_1 N 0.8889(2) 0.7954(2) 0.62625(15) 0.0345(9) Uani 1 1 d . U . . .
N2_1 N 0.76924(19) 0.75588(18) 0.68249(14) 0.0262(8) Uani 1 1 d . U . . .
N3_1 N 0.68488(19) 0.82071(18) 0.61022(14) 0.0260(8) Uani 1 1 d . U . . .
N4_1 N 0.77181(19) 0.81365(19) 0.53491(13) 0.0261(8) Uani 1 1 d . U . . .
C1_1 C 0.6918(2) 0.7735(2) 0.69844(17) 0.0289(10) Uani 1 1 d . U . . .
H1A_1 H 0.6996 0.8025 0.7358 0.035 Uiso 1 1 calc R U . . .
H1B_1 H 0.6617 0.7301 0.7018 0.035 Uiso 1 1 calc R U . . .
C2_1 C 0.6461(2) 0.8128(2) 0.65420(17) 0.0271(9) Uani 1 1 d . U . . .
C3_1 C 0.5707(2) 0.8378(2) 0.65440(18) 0.0305(10) Uani 1 1 d . U . . .
H3_1 H 0.5435 0.8322 0.6854 0.037 Uiso 1 1 calc R U . . .
C4_1 C 0.5351(3) 0.8710(2) 0.60873(19) 0.0351(11) Uani 1 1 d . U . . .
H4_1 H 0.4841 0.8902 0.6089 0.042 Uiso 1 1 calc R U . . .
C5_1 C 0.5740(2) 0.8763(2) 0.56276(19) 0.0323(10) Uani 1 1 d . U . . .
H5_1 H 0.5493 0.8974 0.5305 0.039 Uiso 1 1 calc R U . . .
C6_1 C 0.6495(2) 0.8502(2) 0.56472(17) 0.0263(9) Uani 1 1 d . U . . .
C7_1 C 0.6973(2) 0.8473(2) 0.51771(17) 0.0293(10) Uani 1 1 d . U . . .
H7A_1 H 0.6672 0.8207 0.4830 0.035 Uiso 1 1 calc R U . . .
H7B_1 H 0.7082 0.8953 0.5089 0.035 Uiso 1 1 calc R U . . .
C11_1 C 0.8288(2) 0.7467(2) 0.73108(16) 0.0236(9) Uani 1 1 d . U . . .
C12_1 C 0.8491(2) 0.6793(2) 0.74258(17) 0.0285(9) Uani 1 1 d . U . . .
C13_1 C 0.9097(3) 0.6717(2) 0.78859(18) 0.0323(10) Uani 1 1 d . U . . .
H13_1 H 0.9248 0.6261 0.7970 0.039 Uiso 1 1 calc R U . . .
C14_1 C 0.9476(3) 0.7292(2) 0.82188(18) 0.0319(10) Uani 1 1 d . U . . .
H14_1 H 0.9890 0.7232 0.8526 0.038 Uiso 1 1 calc R U . . .
C15_1 C 0.9251(2) 0.7956(2) 0.81036(18) 0.0305(10) Uani 1 1 d . U . . .
H15_1 H 0.9511 0.8349 0.8338 0.037 Uiso 1 1 calc R U . . .
C16_1 C 0.8656(2) 0.8064(2) 0.76543(16) 0.0251(9) Uani 1 1 d . U . . .
C17_1 C 0.8055(3) 0.6141(2) 0.70877(19) 0.0364(11) Uani 1 1 d . U . . .
H17_1 H 0.7674 0.6297 0.6765 0.044 Uiso 1 1 calc R U . . .
C18_1 C 0.8624(3) 0.5640(3) 0.6835(2) 0.0502(13) Uani 1 1 d . U . . .
H18A_1 H 0.8319 0.5250 0.6595 0.075 Uiso 1 1 calc R U . . .
H18B_1 H 0.8986 0.5458 0.7144 0.075 Uiso 1 1 calc R U . . .
H18C_1 H 0.8934 0.5890 0.6604 0.075 Uiso 1 1 calc R U . . .
C19_1 C 0.7572(4) 0.5772(3) 0.7458(2) 0.0602(16) Uani 1 1 d . U . . .
H19A_1 H 0.7253 0.5385 0.7225 0.090 Uiso 1 1 calc R U . . .
H19B_1 H 0.7218 0.6105 0.7622 0.090 Uiso 1 1 calc R U . . .
H19C_1 H 0.7933 0.5589 0.7766 0.090 Uiso 1 1 calc R U . . .
C20_1 C 0.8419(2) 0.8805(2) 0.75485(18) 0.0297(10) Uani 1 1 d . U . . .
H20_1 H 0.7997 0.8775 0.7202 0.036 Uiso 1 1 calc R U . . .
C21_1 C 0.8068(3) 0.9165(3) 0.80569(19) 0.0398(12) Uani 1 1 d . U . . .
H21A_1 H 0.7907 0.9637 0.7978 0.060 Uiso 1 1 calc R U . . .
H21B_1 H 0.8471 0.9196 0.8402 0.060 Uiso 1 1 calc R U . . .
H21C_1 H 0.7604 0.8891 0.8113 0.060 Uiso 1 1 calc R U . . .
C22_1 C 0.9122(3) 0.9232(3) 0.7437(2) 0.0401(11) Uani 1 1 d . U . . .
H22A_1 H 0.9325 0.9004 0.7106 0.060 Uiso 1 1 calc R U . . .
H22B_1 H 0.9543 0.9266 0.7772 0.060 Uiso 1 1 calc R U . . .
H22C_1 H 0.8951 0.9703 0.7362 0.060 Uiso 1 1 calc R U . . .
C31_1 C 0.8303(2) 0.8256(2) 0.49953(17) 0.0270(9) Uani 1 1 d . U . . .
C32_1 C 0.8390(2) 0.7738(2) 0.45479(18) 0.0299(9) Uani 1 1 d . U . . .
C33_1 C 0.8955(3) 0.7862(2) 0.42041(19) 0.0350(10) Uani 1 1 d . U . . .
H33_1 H 0.9014 0.7524 0.3895 0.042 Uiso 1 1 calc R U . . .
C34_1 C 0.9432(3) 0.8472(3) 0.4306(2) 0.0401(11) Uani 1 1 d . U . . .
H34_1 H 0.9822 0.8542 0.4074 0.048 Uiso 1 1 calc R U . . .
C35_1 C 0.9335(3) 0.8972(3) 0.47444(19) 0.0363(11) Uani 1 1 d . U . . .
H35_1 H 0.9661 0.9387 0.4810 0.044 Uiso 1 1 calc R U . . .
C36_1 C 0.8770(2) 0.8884(2) 0.50965(17) 0.0295(9) Uani 1 1 d . U . . .
C37_1 C 0.7864(3) 0.7082(2) 0.44110(18) 0.0342(10) Uani 1 1 d . U . . .
H37_1 H 0.7562 0.7053 0.4734 0.041 Uiso 1 1 calc R U . . .
C38_1 C 0.8339(3) 0.6419(3) 0.4358(2) 0.0477(13) Uani 1 1 d . U . . .
H38A_1 H 0.7976 0.6008 0.4296 0.071 Uiso 1 1 calc R U . . .
H38B_1 H 0.8722 0.6400 0.4710 0.071 Uiso 1 1 calc R U . . .
H38C_1 H 0.8626 0.6423 0.4036 0.071 Uiso 1 1 calc R U . . .
C39_1 C 0.7251(3) 0.7122(3) 0.38683(19) 0.0443(12) Uani 1 1 d . U . . .
H39A_1 H 0.7526 0.7113 0.3539 0.066 Uiso 1 1 calc R U . . .
H39B_1 H 0.6962 0.7557 0.3906 0.066 Uiso 1 1 calc R U . . .
H39C_1 H 0.6874 0.6721 0.3815 0.066 Uiso 1 1 calc R U . . .
C40_1 C 0.8680(3) 0.9465(2) 0.55591(18) 0.0313(10) Uani 1 1 d . U . . .
H40_1 H 0.8270 0.9305 0.5776 0.038 Uiso 1 1 calc R U . . .
C41_1 C 0.9458(3) 0.9621(3) 0.59795(19) 0.0407(12) Uani 1 1 d . U . . .
H41A_1 H 0.9873 0.9773 0.5776 0.061 Uiso 1 1 calc R U . . .
H41B_1 H 0.9622 0.9196 0.6155 0.061 Uiso 1 1 calc R U . . .
H41C_1 H 0.9376 0.9992 0.6277 0.061 Uiso 1 1 calc R U . . .
C42_1 C 0.8391(3) 1.0134(3) 0.5312(2) 0.0398(11) Uani 1 1 d . U . . .
H42A_1 H 0.8778 1.0298 0.5091 0.060 Uiso 1 1 calc R U . . .
H42B_1 H 0.8333 1.0495 0.5623 0.060 Uiso 1 1 calc R U . . .
H42C_1 H 0.7875 1.0038 0.5064 0.060 Uiso 1 1 calc R U . . .
C51_1 C 0.7610(3) 0.6130(3) 0.5540(2) 0.0444(11) Uani 1 1 d . U . . .
C52_1 C 0.7860(4) 0.5463(3) 0.5382(2) 0.0529(13) Uani 1 1 d . U . . .
C53_1 C 0.7338(4) 0.4926(3) 0.5147(2) 0.0553(13) Uani 1 1 d . U . . .
C54_1 C 0.6555(4) 0.5042(3) 0.5048(2) 0.0574(14) Uani 1 1 d . U . . .
C55_1 C 0.6258(4) 0.5676(3) 0.5206(2) 0.0528(13) Uani 1 1 d . U . . .
C56_1 C 0.6792(3) 0.6200(3) 0.5447(2) 0.0474(12) Uani 1 1 d . U . . .
Mo1_2 Mo 0.34247(2) 0.81411(2) 0.69319(2) 0.02564(9) Uani 1 1 d . U . . .
F1_2 F 0.27250(17) 0.66832(16) 0.66410(14) 0.0620(9) Uani 1 1 d . U . . .
F2_2 F 0.2649(2) 0.52579(18) 0.64663(17) 0.0821(11) Uani 1 1 d . U . . .
F3_2 F 0.3955(2) 0.45385(16) 0.62757(13) 0.0696(10) Uani 1 1 d . U . . .
F4_2 F 0.53619(19) 0.52498(16) 0.63057(14) 0.0646(9) Uani 1 1 d . U . . .
F5_2 F 0.54389(16) 0.66558(16) 0.64734(13) 0.0548(8) Uani 1 1 d . U . . .
O1_2 O 0.41246(18) 0.74124(16) 0.66366(12) 0.0354(7) Uani 1 1 d . U . . .
N1_2 N 0.40728(19) 0.88090(18) 0.71131(13) 0.0261(8) Uani 1 1 d . U . . .
N2_2 N 0.2804(2) 0.84962(19) 0.62361(14) 0.0301(8) Uani 1 1 d . U . . .
N3_2 N 0.21525(19) 0.80686(19) 0.70031(14) 0.0271(8) Uani 1 1 d . U . . .
N4_2 N 0.33842(19) 0.79177(19) 0.77183(14) 0.0288(8) Uani 1 1 d . U . . .
C1_2 C 0.1932(2) 0.8470(3) 0.60905(18) 0.0358(11) Uani 1 1 d . U . . .
H1A_2 H 0.1761 0.8154 0.5735 0.043 Uiso 1 1 calc R U . . .
H1B_2 H 0.1737 0.8943 0.6029 0.043 Uiso 1 1 calc R U . . .
C2_2 C 0.1592(2) 0.8205(2) 0.65721(17) 0.0286(9) Uani 1 1 d . U . . .
C3_2 C 0.0798(3) 0.8079(2) 0.65845(18) 0.0330(10) Uani 1 1 d . U . . .
H3_2 H 0.0404 0.8172 0.6275 0.040 Uiso 1 1 calc R U . . .
C4_2 C 0.0584(3) 0.7816(3) 0.70545(19) 0.0361(11) Uani 1 1 d . U . . .
H4_2 H 0.0038 0.7741 0.7076 0.043 Uiso 1 1 calc R U . . .
C5_2 C 0.1168(2) 0.7661(2) 0.74966(18) 0.0333(10) Uani 1 1 d . U . . .
H5_2 H 0.1030 0.7473 0.7820 0.040 Uiso 1 1 calc R U . . .
C6_2 C 0.1954(2) 0.7786(2) 0.74532(17) 0.0279(9) Uani 1 1 d . U . . .
C7_2 C 0.2662(2) 0.7606(2) 0.78617(18) 0.0310(10) Uani 1 1 d . U . . .
H7A_2 H 0.2602 0.7786 0.8255 0.037 Uiso 1 1 calc R U . . .
H7B_2 H 0.2705 0.7091 0.7842 0.037 Uiso 1 1 calc R U . . .
C11_2 C 0.3166(2) 0.8873(2) 0.58500(17) 0.0278(9) Uani 1 1 d . U . . .
C12_2 C 0.3353(3) 0.8501(2) 0.53561(17) 0.0325(10) Uani 1 1 d . U . . .
C13_2 C 0.3706(3) 0.8861(3) 0.49825(18) 0.0350(10) Uani 1 1 d . U . . .
H13_2 H 0.3822 0.8615 0.4641 0.042 Uiso 1 1 calc R U . . .
C14_2 C 0.3890(2) 0.9565(2) 0.50970(18) 0.0323(10) Uani 1 1 d . U . . .
H14_2 H 0.4142 0.9802 0.4842 0.039 Uiso 1 1 calc R U . . .
C15_2 C 0.3703(2) 0.9927(2) 0.55883(18) 0.0300(10) Uani 1 1 d . U . . .
H15_2 H 0.3836 1.0413 0.5668 0.036 Uiso 1 1 calc R U . . .
C16_2 C 0.3330(2) 0.9602(2) 0.59679(17) 0.0274(9) Uani 1 1 d . U . . .
C17_2 C 0.3203(3) 0.7711(3) 0.52089(19) 0.0443(12) Uani 1 1 d . U . . .
H17_2 H 0.2945 0.7538 0.5516 0.053 Uiso 1 1 calc R U . . .
C18_2 C 0.3982(3) 0.7338(3) 0.5204(2) 0.0536(14) Uani 1 1 d . U . . .
H18A_2 H 0.3878 0.6831 0.5154 0.080 Uiso 1 1 calc R U . . .
H18B_2 H 0.4338 0.7470 0.5566 0.080 Uiso 1 1 calc R U . . .
H18C_2 H 0.4233 0.7473 0.4890 0.080 Uiso 1 1 calc R U . . .
C19_2 C 0.2621(4) 0.7549(3) 0.4644(2) 0.0625(16) Uani 1 1 d . U . . .
H19A_2 H 0.2117 0.7778 0.4675 0.094 Uiso 1 1 calc R U . . .
H19B_2 H 0.2523 0.7041 0.4562 0.094 Uiso 1 1 calc R U . . .
H19C_2 H 0.2852 0.7723 0.4335 0.094 Uiso 1 1 calc R U . . .
C20_2 C 0.3102(2) 1.0040(2) 0.64814(18) 0.0316(10) Uani 1 1 d . U . . .
H20_2 H 0.2901 0.9713 0.6728 0.038 Uiso 1 1 calc R U . . .
C21_2 C 0.2425(3) 1.0524(3) 0.6290(2) 0.0430(12) Uani 1 1 d . U . . .
H21A_2 H 0.2604 1.0845 0.6042 0.065 Uiso 1 1 calc R U . . .
H21B_2 H 0.2274 1.0794 0.6626 0.065 Uiso 1 1 calc R U . . .
H21C_2 H 0.1964 1.0242 0.6081 0.065 Uiso 1 1 calc R U . . .
C22_2 C 0.3804(3) 1.0463(2) 0.68359(19) 0.0368(11) Uani 1 1 d . U . . .
H22A_2 H 0.4241 1.0150 0.6940 0.055 Uiso 1 1 calc R U . . .
H22B_2 H 0.3642 1.0695 0.7182 0.055 Uiso 1 1 calc R U . . .
H22C_2 H 0.3982 1.0817 0.6614 0.055 Uiso 1 1 calc R U . . .
C31_2 C 0.3924(2) 0.8221(2) 0.82200(17) 0.0315(10) Uani 1 1 d . U . . .
C32_2 C 0.3731(3) 0.8854(2) 0.85105(18) 0.0327(10) Uani 1 1 d . U . . .
C33_2 C 0.4239(3) 0.9124(3) 0.90033(19) 0.0387(11) Uani 1 1 d . U . . .
H33_2 H 0.4118 0.9551 0.9207 0.046 Uiso 1 1 calc R U . . .
C34_2 C 0.4919(3) 0.8779(3) 0.9201(2) 0.0413(11) Uani 1 1 d . U . . .
H34_2 H 0.5255 0.8964 0.9543 0.050 Uiso 1 1 calc R U . . .
C35_2 C 0.5108(3) 0.8175(3) 0.89089(19) 0.0410(11) Uani 1 1 d . U . . .
H35_2 H 0.5587 0.7953 0.9043 0.049 Uiso 1 1 calc R U . . .
C36_2 C 0.4612(2) 0.7873(3) 0.84138(18) 0.0337(10) Uani 1 1 d . U . . .
C37_2 C 0.3007(3) 0.9262(3) 0.83028(19) 0.0418(12) Uani 1 1 d . U . . .
H37_2 H 0.2750 0.9019 0.7926 0.050 Uiso 1 1 calc R U . . .
C38_2 C 0.2389(3) 0.9270(3) 0.8707(2) 0.0503(14) Uani 1 1 d . U . . .
H38A_2 H 0.1922 0.9522 0.8552 0.076 Uiso 1 1 calc R U . . .
H38B_2 H 0.2624 0.9503 0.9083 0.076 Uiso 1 1 calc R U . . .
H38C_2 H 0.2228 0.8788 0.8745 0.076 Uiso 1 1 calc R U . . .
C39_2 C 0.3243(3) 1.0005(3) 0.8209(2) 0.0541(14) Uani 1 1 d . U . . .
H39A_2 H 0.3629 0.9985 0.7947 0.081 Uiso 1 1 calc R U . . .
H39B_2 H 0.3481 1.0263 0.8574 0.081 Uiso 1 1 calc R U . . .
H39C_2 H 0.2769 1.0244 0.8046 0.081 Uiso 1 1 calc R U . . .
C40_2 C 0.4811(3) 0.7186(3) 0.8104(2) 0.0442(12) Uani 1 1 d D U . . .
H40_2 H 0.4545 0.7185 0.7699 0.053 Uiso 0.73(3) 1 calc R U P A 1
H40A_2 H 0.4380 0.7050 0.7771 0.053 Uiso 0.27(3) 1 calc R U P A 2
C41_2 C 0.4470(9) 0.6556(5) 0.8319(8) 0.068(4) Uani 0.73(3) 1 d D U P A 1
H41A_2 H 0.3912 0.6633 0.8355 0.102 Uiso 0.73(3) 1 calc R U P A 1
H41B_2 H 0.4774 0.6487 0.8692 0.102 Uiso 0.73(3) 1 calc R U P A 1
H41C_2 H 0.4503 0.6140 0.8050 0.102 Uiso 0.73(3) 1 calc R U P A 1
C42_2 C 0.5704(5) 0.7103(7) 0.8086(7) 0.056(3) Uani 0.73(3) 1 d D U P A 1
H42A_2 H 0.5775 0.6708 0.7805 0.084 Uiso 0.73(3) 1 calc R U P A 1
H42B_2 H 0.5981 0.7015 0.8462 0.084 Uiso 0.73(3) 1 calc R U P A 1
H42C_2 H 0.5925 0.7533 0.7977 0.084 Uiso 0.73(3) 1 calc R U P A 1
C41A_2 C 0.484(3) 0.6627(14) 0.8533(12) 0.058(6) Uani 0.27(3) 1 d D U P A 2
H41D_2 H 0.4336 0.6625 0.8685 0.087 Uiso 0.27(3) 1 calc R U P A 2
H41E_2 H 0.5281 0.6741 0.8847 0.087 Uiso 0.27(3) 1 calc R U P A 2
H41F_2 H 0.4908 0.6163 0.8337 0.087 Uiso 0.27(3) 1 calc R U P A 2
C42A_2 C 0.5598(12) 0.723(2) 0.7895(14) 0.046(6) Uani 0.27(3) 1 d D U P A 2
H42D_2 H 0.5736 0.6765 0.7741 0.069 Uiso 0.27(3) 1 calc R U P A 2
H42E_2 H 0.6013 0.7414 0.8212 0.069 Uiso 0.27(3) 1 calc R U P A 2
H42F_2 H 0.5555 0.7546 0.7596 0.069 Uiso 0.27(3) 1 calc R U P A 2
C51_2 C 0.4080(3) 0.6715(3) 0.65622(18) 0.0352(10) Uani 1 1 d . U . . .
C52_2 C 0.3387(3) 0.6332(3) 0.6556(2) 0.0461(12) Uani 1 1 d . U . . .
C53_2 C 0.3343(3) 0.5608(3) 0.6474(2) 0.0530(13) Uani 1 1 d . U . . .
C54_2 C 0.4003(4) 0.5246(3) 0.6389(2) 0.0489(12) Uani 1 1 d . U . . .
C55_2 C 0.4701(3) 0.5607(3) 0.6397(2) 0.0453(12) Uani 1 1 d . U . . .
C56_2 C 0.4741(3) 0.6320(3) 0.6477(2) 0.0389(11) Uani 1 1 d . U . . .
Mo1_3 Mo 0.15888(2) 0.28622(2) 0.87120(2) 0.02324(9) Uani 1 1 d . U . . .
F1_3 F 0.01836(15) 0.48690(14) 0.91860(12) 0.0438(7) Uani 1 1 d . U . . .
F2_3 F 0.05029(17) 0.61786(14) 0.89672(13) 0.0535(8) Uani 1 1 d . U . . .
F3_3 F 0.17402(18) 0.64463(14) 0.84215(12) 0.0536(8) Uani 1 1 d . U . . .
F4_3 F 0.26890(18) 0.53847(16) 0.81298(13) 0.0563(8) Uani 1 1 d . U . . .
F5_3 F 0.23778(15) 0.40652(14) 0.83526(11) 0.0434(7) Uani 1 1 d . U . . .
O1_3 O 0.10861(16) 0.37840(15) 0.88772(12) 0.0311(7) Uani 1 1 d . U . . .
N1_3 N 0.09683(19) 0.23487(18) 0.89492(13) 0.0250(8) Uani 1 1 d . U . . .
N2_3 N 0.24859(19) 0.28780(18) 0.93697(13) 0.0243(7) Uani 1 1 d . U . . .
N3_3 N 0.26458(19) 0.25388(18) 0.83525(14) 0.0246(7) Uani 1 1 d . U . . .
N4_3 N 0.12179(19) 0.26017(18) 0.78735(14) 0.0262(8) Uani 1 1 d . U . . .
C1_3 C 0.3321(2) 0.2819(2) 0.92967(17) 0.0301(10) Uani 1 1 d . U . . .
H1A_3 H 0.3588 0.2487 0.9550 0.036 Uiso 1 1 calc R U . . .
H1B_3 H 0.3601 0.3281 0.9400 0.036 Uiso 1 1 calc R U . . .
C2_3 C 0.3355(2) 0.2562(2) 0.86879(17) 0.0261(9) Uani 1 1 d . U . . .
C3_3 C 0.4039(2) 0.2396(2) 0.84753(18) 0.0325(10) Uani 1 1 d . U . . .
H3_3 H 0.4538 0.2417 0.8721 0.039 Uiso 1 1 calc R U . . .
C4_3 C 0.3988(3) 0.2198(2) 0.78951(19) 0.0347(11) Uani 1 1 d . U . . .
H4_3 H 0.4450 0.2061 0.7742 0.042 Uiso 1 1 calc R U . . .
C5_3 C 0.3257(2) 0.2202(2) 0.75398(19) 0.0326(10) Uani 1 1 d . U . . .
H5_3 H 0.3215 0.2083 0.7140 0.039 Uiso 1 1 calc R U . . .
C6_3 C 0.2586(2) 0.2385(2) 0.77802(17) 0.0272(9) Uani 1 1 d . U . . .
C7_3 C 0.1773(2) 0.2469(2) 0.74664(17) 0.0301(10) Uani 1 1 d . U . . .
H7A_3 H 0.1775 0.2865 0.7234 0.036 Uiso 1 1 calc R U . . .
H7B_3 H 0.1599 0.2039 0.7206 0.036 Uiso 1 1 calc R U . . .
C11_3 C 0.2375(2) 0.2780(2) 0.99404(17) 0.0264(9) Uani 1 1 d . U . . .
C12_3 C 0.2334(2) 0.3370(2) 1.03311(17) 0.0294(9) Uani 1 1 d . U . . .
C13_3 C 0.2239(3) 0.3265(3) 1.08844(19) 0.0368(11) Uani 1 1 d . U . . .
H13_3 H 0.2200 0.3660 1.1153 0.044 Uiso 1 1 calc R U . . .
C14_3 C 0.2202(3) 0.2603(3) 1.10502(19) 0.0383(11) Uani 1 1 d . U . . .
H14_3 H 0.2140 0.2542 1.1429 0.046 Uiso 1 1 calc R U . . .
C15_3 C 0.2256(2) 0.2029(3) 1.06610(18) 0.0329(10) Uani 1 1 d . U . . .
H15_3 H 0.2237 0.1573 1.0778 0.039 Uiso 1 1 calc R U . . .
C16_3 C 0.2338(2) 0.2102(2) 1.01009(17) 0.0278(9) Uani 1 1 d . U . . .
C17_3 C 0.2452(3) 0.4106(2) 1.01855(19) 0.0338(10) Uani 1 1 d . U . . .
H17_3 H 0.2467 0.4072 0.9768 0.041 Uiso 1 1 calc R U . . .
C18_3 C 0.3255(3) 0.4418(2) 1.0495(2) 0.0394(11) Uani 1 1 d . U . . .
H18A_3 H 0.3678 0.4101 1.0413 0.059 Uiso 1 1 calc R U . . .
H18B_3 H 0.3252 0.4480 1.0907 0.059 Uiso 1 1 calc R U . . .
H18C_3 H 0.3351 0.4873 1.0364 0.059 Uiso 1 1 calc R U . . .
C19_3 C 0.1760(3) 0.4571(3) 1.0297(2) 0.0434(12) Uani 1 1 d . U . . .
H19A_3 H 0.1829 0.5023 1.0155 0.065 Uiso 1 1 calc R U . . .
H19B_3 H 0.1750 0.4643 1.0707 0.065 Uiso 1 1 calc R U . . .
H19C_3 H 0.1257 0.4343 1.0099 0.065 Uiso 1 1 calc R U . . .
C20_3 C 0.2396(2) 0.1455(2) 0.96856(18) 0.0282(9) Uani 1 1 d . U . . .
H20_3 H 0.2393 0.1609 0.9299 0.034 Uiso 1 1 calc R U . . .
C21_3 C 0.3174(3) 0.1085(2) 0.9853(2) 0.0368(11) Uani 1 1 d . U . . .
H21A_3 H 0.3181 0.0653 0.9596 0.055 Uiso 1 1 calc R U . . .
H21B_3 H 0.3214 0.0972 1.0246 0.055 Uiso 1 1 calc R U . . .
H21C_3 H 0.3625 0.1393 0.9823 0.055 Uiso 1 1 calc R U . . .
C22_3 C 0.1681(3) 0.0957(2) 0.96516(19) 0.0349(11) Uani 1 1 d . U . . .
H22A_3 H 0.1191 0.1196 0.9524 0.052 Uiso 1 1 calc R U . . .
H22B_3 H 0.1665 0.0808 1.0029 0.052 Uiso 1 1 calc R U . . .
H22C_3 H 0.1728 0.0546 0.9380 0.052 Uiso 1 1 calc R U . . .
C31_3 C 0.0418(2) 0.2371(2) 0.76159(17) 0.0286(9) Uani 1 1 d . U . . .
C32_3 C -0.0122(3) 0.2872(3) 0.74086(18) 0.0338(10) Uani 1 1 d . U . . .
C33_3 C -0.0885(3) 0.2633(3) 0.71394(19) 0.0399(11) Uani 1 1 d . U . . .
H33_3 H -0.1261 0.2961 0.7002 0.048 Uiso 1 1 calc R U . . .
C34_3 C -0.1101(3) 0.1934(3) 0.70699(19) 0.0407(11) Uani 1 1 d . U . . .
H34_3 H -0.1621 0.1784 0.6883 0.049 Uiso 1 1 calc R U . . .
C35_3 C -0.0568(3) 0.1451(3) 0.72699(18) 0.0357(11) Uani 1 1 d . U . . .
H35_3 H -0.0724 0.0969 0.7215 0.043 Uiso 1 1 calc R U . . .
C36_3 C 0.0196(2) 0.1654(2) 0.75504(17) 0.0287(9) Uani 1 1 d . U . . .
C37_3 C 0.0101(3) 0.3634(3) 0.7433(2) 0.0397(11) Uani 1 1 d . U . . .
H37_3 H 0.0656 0.3709 0.7648 0.048 Uiso 1 1 calc R U . . .
C38_3 C -0.0441(3) 0.4109(3) 0.7747(2) 0.0479(13) Uani 1 1 d . U . . .
H38A_3 H -0.0264 0.4599 0.7761 0.072 Uiso 1 1 calc R U . . .
H38B_3 H -0.0416 0.3985 0.8136 0.072 Uiso 1 1 calc R U . . .
H38C_3 H -0.0990 0.4047 0.7544 0.072 Uiso 1 1 calc R U . . .
C39_3 C 0.0099(4) 0.3846(3) 0.6837(2) 0.0666(17) Uani 1 1 d . U . . .
H39A_3 H 0.0440 0.3535 0.6637 0.100 Uiso 1 1 calc R U . . .
H39B_3 H 0.0302 0.4330 0.6866 0.100 Uiso 1 1 calc R U . . .
H39C_3 H -0.0445 0.3809 0.6625 0.100 Uiso 1 1 calc R U . . .
C40_3 C 0.0755(3) 0.1099(2) 0.77724(18) 0.0322(10) Uani 1 1 d . U . . .
H40_3 H 0.1281 0.1334 0.7940 0.039 Uiso 1 1 calc R U . . .
C41_3 C 0.0886(3) 0.0545(3) 0.7290(2) 0.0406(12) Uani 1 1 d . U . . .
H41A_3 H 0.0390 0.0272 0.7149 0.061 Uiso 1 1 calc R U . . .
H41B_3 H 0.1304 0.0233 0.7434 0.061 Uiso 1 1 calc R U . . .
H41C_3 H 0.1048 0.0776 0.6980 0.061 Uiso 1 1 calc R U . . .
C42_3 C 0.0438(3) 0.0755(2) 0.82395(18) 0.0388(11) Uani 1 1 d . U . . .
H42A_3 H -0.0092 0.0544 0.8089 0.058 Uiso 1 1 calc R U . . .
H42B_3 H 0.0401 0.1110 0.8560 0.058 Uiso 1 1 calc R U . . .
H42C_3 H 0.0799 0.0392 0.8370 0.058 Uiso 1 1 calc R U . . .
C51_3 C 0.1271(3) 0.4425(2) 0.87693(19) 0.0322(10) Uani 1 1 d . U . . .
C52_3 C 0.0810(3) 0.4988(2) 0.89248(19) 0.0353(10) Uani 1 1 d . U . . .
C53_3 C 0.0968(3) 0.5657(2) 0.8810(2) 0.0392(11) Uani 1 1 d . U . . .
C54_3 C 0.1595(3) 0.5793(3) 0.8539(2) 0.0391(11) Uani 1 1 d . U . . .
C55_3 C 0.2062(3) 0.5261(3) 0.8389(2) 0.0394(11) Uani 1 1 d . U . . .
C56_3 C 0.1901(3) 0.4591(2) 0.85047(19) 0.0337(10) Uani 1 1 d . U . . .
Mo1_4 Mo 0.64841(2) 0.24022(2) 0.82895(2) 0.02283(9) Uani 1 1 d . U . . .
F1_4 F 0.72599(15) 0.31009(14) 0.74979(11) 0.0432(7) Uani 1 1 d . U . . .
F2_4 F 0.7408(2) 0.39016(16) 0.66545(12) 0.0622(9) Uani 1 1 d . U . . .
F3_4 F 0.6158(2) 0.40159(17) 0.58096(12) 0.0722(10) Uani 1 1 d . U . . .
F4_4 F 0.4775(2) 0.32673(18) 0.57868(12) 0.0668(9) Uani 1 1 d . U . . .
F5_4 F 0.46262(16) 0.24661(16) 0.66203(11) 0.0503(7) Uani 1 1 d . U . . .
O1_4 O 0.58269(16) 0.24043(15) 0.75125(12) 0.0303(7) Uani 1 1 d . U . . .
N1_4 N 0.58322(19) 0.20658(18) 0.86356(14) 0.0250(8) Uani 1 1 d . U . . .
N2_4 N 0.71109(19) 0.15438(18) 0.81745(13) 0.0240(7) Uani 1 1 d . U . . .
N3_4 N 0.77225(19) 0.26944(18) 0.86471(14) 0.0248(7) Uani 1 1 d . U . . .
N4_4 N 0.64725(19) 0.33995(18) 0.86466(14) 0.0263(8) Uani 1 1 d . U . . .
C1_4 C 0.7980(2) 0.1536(2) 0.82971(18) 0.0278(9) Uani 1 1 d . U . . .
H1A_4 H 0.8194 0.1426 0.7938 0.033 Uiso 1 1 calc R U . . .
H1B_4 H 0.8149 0.1169 0.8548 0.033 Uiso 1 1 calc R U . . .
C2_4 C 0.8300(2) 0.2235(2) 0.85823(17) 0.0260(9) Uani 1 1 d . U . . .
C3_4 C 0.9092(2) 0.2426(2) 0.87500(18) 0.0319(10) Uani 1 1 d . U . . .
H3_4 H 0.9495 0.2099 0.8701 0.038 Uiso 1 1 calc R U . . .
C4_4 C 0.9290(3) 0.3107(2) 0.8992(2) 0.0362(11) Uani 1 1 d . U . . .
H4_4 H 0.9831 0.3245 0.9127 0.043 Uiso 1 1 calc R U . . .
C5_4 C 0.8701(3) 0.3582(3) 0.90349(19) 0.0361(11) Uani 1 1 d . U . . .
H5_4 H 0.8831 0.4054 0.9186 0.043 Uiso 1 1 calc R U . . .
C6_4 C 0.7916(2) 0.3362(2) 0.88547(18) 0.0289(9) Uani 1 1 d . U . . .
C7_4 C 0.7212(2) 0.3825(2) 0.88372(19) 0.0314(10) Uani 1 1 d . U . . .
H7A_4 H 0.7204 0.4073 0.9221 0.038 Uiso 1 1 calc R U . . .
H7B_4 H 0.7253 0.4181 0.8572 0.038 Uiso 1 1 calc R U . . .
C11_4 C 0.6723(2) 0.0862(2) 0.81006(16) 0.0231(8) Uani 1 1 d . U . . .
C12_4 C 0.6613(2) 0.0526(2) 0.85749(17) 0.0281(9) Uani 1 1 d . U . . .
C13_4 C 0.6186(3) -0.0106(2) 0.8482(2) 0.0341(10) Uani 1 1 d . U . . .
H13_4 H 0.6109 -0.0340 0.8800 0.041 Uiso 1 1 calc R U . . .
C14_4 C 0.5869(3) -0.0405(3) 0.7943(2) 0.0392(11) Uani 1 1 d . U . . .
H14_4 H 0.5564 -0.0832 0.7890 0.047 Uiso 1 1 calc R U . . .
C15_4 C 0.5999(3) -0.0076(2) 0.7478(2) 0.0359(11) Uani 1 1 d . U . . .
H15_4 H 0.5789 -0.0287 0.7105 0.043 Uiso 1 1 calc R U . . .
C16_4 C 0.6431(2) 0.0556(2) 0.75437(18) 0.0286(9) Uani 1 1 d . U . . .
C17_4 C 0.6953(3) 0.0838(2) 0.91834(18) 0.0342(10) Uani 1 1 d . U . . .
H17_4 H 0.7137 0.1332 0.9172 0.041 Uiso 1 1 calc R U . . .
C18_4 C 0.7668(3) 0.0428(3) 0.9423(2) 0.0445(12) Uani 1 1 d . U . . .
H18A_4 H 0.7506 -0.0065 0.9415 0.067 Uiso 1 1 calc R U . . .
H18B_4 H 0.7869 0.0622 0.9817 0.067 Uiso 1 1 calc R U . . .
H18C_4 H 0.8088 0.0463 0.9192 0.067 Uiso 1 1 calc R U . . .
C19_4 C 0.6317(3) 0.0848(3) 0.9573(2) 0.0470(13) Uani 1 1 d . U . . .
H19A_4 H 0.5851 0.1093 0.9404 0.071 Uiso 1 1 calc R U . . .
H19B_4 H 0.6536 0.1091 0.9948 0.071 Uiso 1 1 calc R U . . .
H19C_4 H 0.6159 0.0366 0.9614 0.071 Uiso 1 1 calc R U . . .
C20_4 C 0.6604(2) 0.0871(2) 0.70151(17) 0.0301(10) Uani 1 1 d . U . . .
H20_4 H 0.6854 0.1347 0.7142 0.036 Uiso 1 1 calc R U . . .
C21_4 C 0.7195(3) 0.0433(3) 0.6726(2) 0.0458(13) Uani 1 1 d . U . . .
H21A_4 H 0.6977 -0.0046 0.6617 0.069 Uiso 1 1 calc R U . . .
H21B_4 H 0.7698 0.0425 0.6990 0.069 Uiso 1 1 calc R U . . .
H21C_4 H 0.7289 0.0639 0.6385 0.069 Uiso 1 1 calc R U . . .
C22_4 C 0.5842(3) 0.0956(3) 0.65952(19) 0.0418(12) Uani 1 1 d . U . . .
H22A_4 H 0.5967 0.1216 0.6289 0.063 Uiso 1 1 calc R U . . .
H22B_4 H 0.5458 0.1213 0.6795 0.063 Uiso 1 1 calc R U . . .
H22C_4 H 0.5614 0.0493 0.6433 0.063 Uiso 1 1 calc R U . . .
C31_4 C 0.5815(2) 0.3710(2) 0.88873(17) 0.0242(9) Uani 1 1 d . U . . .
C32_4 C 0.5249(3) 0.4073(2) 0.85435(18) 0.0326(10) Uani 1 1 d . U . . .
C33_4 C 0.4658(3) 0.4414(2) 0.8793(2) 0.0370(11) Uani 1 1 d . U . . .
H33_4 H 0.4274 0.4664 0.8567 0.044 Uiso 1 1 calc R U . . .
C34_4 C 0.4616(3) 0.4396(2) 0.9359(2) 0.0352(10) Uani 1 1 d . U . . .
H34_4 H 0.4214 0.4642 0.9523 0.042 Uiso 1 1 calc R U . . .
C35_4 C 0.5158(2) 0.4023(2) 0.96892(19) 0.0311(10) Uani 1 1 d . U . . .
H35_4 H 0.5114 0.4000 1.0078 0.037 Uiso 1 1 calc R U . . .
C36_4 C 0.5770(2) 0.3677(2) 0.94652(18) 0.0278(9) Uani 1 1 d . U . . .
C37_4 C 0.5286(3) 0.4112(3) 0.7920(2) 0.0519(14) Uani 1 1 d . U . . .
H37_4 H 0.5588 0.3701 0.7787 0.062 Uiso 1 1 calc R U . . .
C38_4 C 0.4466(4) 0.4063(3) 0.7550(2) 0.0752(19) Uani 1 1 d . U . . .
H38A_4 H 0.4524 0.4004 0.7147 0.113 Uiso 1 1 calc R U . . .
H38B_4 H 0.4183 0.4494 0.7630 0.113 Uiso 1 1 calc R U . . .
H38C_4 H 0.4163 0.3662 0.7634 0.113 Uiso 1 1 calc R U . . .
C39_4 C 0.5726(4) 0.4771(4) 0.7822(3) 0.0738(18) Uani 1 1 d . U . . .
H39A_4 H 0.5722 0.4779 0.7412 0.111 Uiso 1 1 calc R U . . .
H39B_4 H 0.6277 0.4774 0.8020 0.111 Uiso 1 1 calc R U . . .
H39C_4 H 0.5462 0.5185 0.7969 0.111 Uiso 1 1 calc R U . . .
C40_4 C 0.6342(3) 0.3269(2) 0.98546(18) 0.0332(10) Uani 1 1 d . U . . .
H40_4 H 0.6737 0.3054 0.9627 0.040 Uiso 1 1 calc R U . . .
C41_4 C 0.6800(3) 0.3747(3) 1.03572(19) 0.0443(12) Uani 1 1 d . U . . .
H41A_4 H 0.7080 0.4122 1.0214 0.067 Uiso 1 1 calc R U . . .
H41B_4 H 0.7187 0.3473 1.0584 0.067 Uiso 1 1 calc R U . . .
H41C_4 H 0.6427 0.3952 1.0595 0.067 Uiso 1 1 calc R U . . .
C42_4 C 0.5901(3) 0.2675(3) 1.0068(2) 0.0452(12) Uani 1 1 d . U . . .
H42A_4 H 0.5623 0.2366 0.9741 0.068 Uiso 1 1 calc R U . . .
H42B_4 H 0.5514 0.2873 1.0297 0.068 Uiso 1 1 calc R U . . .
H42C_4 H 0.6285 0.2406 1.0302 0.068 Uiso 1 1 calc R U . . .
C51_4 C 0.5941(3) 0.2769(2) 0.70841(18) 0.0317(10) Uani 1 1 d . U . . .
C52_4 C 0.6644(3) 0.3138(3) 0.70694(19) 0.0376(11) Uani 1 1 d . U . . .
C53_4 C 0.6716(3) 0.3549(3) 0.6646(2) 0.0450(12) Uani 1 1 d . U . . .
C54_4 C 0.6088(4) 0.3601(3) 0.6213(2) 0.0492(12) Uani 1 1 d . U . . .
C55_4 C 0.5394(3) 0.3233(3) 0.62031(19) 0.0470(12) Uani 1 1 d . U . . .
C56_4 C 0.5321(3) 0.2818(3) 0.66316(19) 0.0417(11) Uani 1 1 d . U . . .
O1_5 O 0.0760(2) 0.8526(2) 0.94649(15) 0.0572(10) Uani 1 1 d D U . . .
C1_5 C 0.1667(4) 0.7610(3) 0.9691(3) 0.0758(19) Uani 1 1 d D U . . .
H1A_5 H 0.1647 0.7470 0.9283 0.114 Uiso 1 1 calc R U . . .
H1B_5 H 0.1745 0.7196 0.9898 0.114 Uiso 1 1 calc R U . . .
H1C_5 H 0.2110 0.7948 0.9829 0.114 Uiso 1 1 calc R U . . .
C2_5 C 0.0901(4) 0.7939(3) 0.9788(2) 0.0620(15) Uani 1 1 d D U . . .
H2A_5 H 0.0456 0.7589 0.9671 0.074 Uiso 1 1 calc R U . . .
H2B_5 H 0.0928 0.8097 1.0199 0.074 Uiso 1 1 calc R U . . .
C3_5 C 0.0045(3) 0.8879(3) 0.9567(2) 0.0467(12) Uani 1 1 d D U . . .
H3A_5 H 0.0054 0.8986 0.9982 0.056 Uiso 1 1 calc R U . . .
H3B_5 H -0.0427 0.8572 0.9407 0.056 Uiso 1 1 calc R U . . .
C4_5 C -0.0006(3) 0.9549(3) 0.9290(2) 0.0579(15) Uani 1 1 d D U . . .
H4A_5 H -0.0010 0.9442 0.8879 0.087 Uiso 1 1 calc R U . . .
H4B_5 H 0.0455 0.9857 0.9457 0.087 Uiso 1 1 calc R U . . .
H4C_5 H -0.0496 0.9784 0.9352 0.087 Uiso 1 1 calc R U . . .
O1_6 O 0.0704(4) 0.6248(3) 0.6061(3) 0.1201(19) Uani 1 1 d D U . B 1
C1_6 C 0.0934(5) 0.5787(4) 0.6991(3) 0.111(3) Uani 1 1 d D U . B 1
H1A_6 H 0.1467 0.6010 0.7074 0.166 Uiso 1 1 calc R U . B 1
H1B_6 H 0.0938 0.5354 0.7173 0.166 Uiso 1 1 calc R U . B 1
H1C_6 H 0.0554 0.6107 0.7139 0.166 Uiso 1 1 calc R U . B 1
C2_6 C 0.0690(5) 0.5619(4) 0.6352(3) 0.097(2) Uani 1 1 d D U . B 1
H2A_6 H 0.1057 0.5277 0.6206 0.117 Uiso 1 1 calc R U . B 1
H2B_6 H 0.0147 0.5403 0.6268 0.117 Uiso 1 1 calc R U . B 1
C3_6 C 0.0491(5) 0.6135(4) 0.5440(3) 0.100(2) Uani 1 1 d D U . B 1
H3A_6 H -0.0066 0.5953 0.5338 0.120 Uiso 1 1 calc R U . B 1
H3B_6 H 0.0837 0.5776 0.5290 0.120 Uiso 1 1 calc R U . B 1
C4_6 C 0.0575(6) 0.6798(5) 0.5163(4) 0.135(3) Uani 1 1 d D U . B 1
H4A_6 H 0.0570 0.6678 0.4754 0.202 Uiso 1 1 calc R U . B 1
H4B_6 H 0.1079 0.7043 0.5336 0.202 Uiso 1 1 calc R U . B 1
H4C_6 H 0.0132 0.7102 0.5221 0.202 Uiso 1 1 calc R U . B 1

loop_
_atom_site_aniso_label
_atom_site_aniso_U_11
_atom_site_aniso_U_22
_atom_site_aniso_U_33
_atom_site_aniso_U_23
_atom_site_aniso_U_13
_atom_site_aniso_U_12
Mo1_1 0.02743(19) 0.0320(2) 0.02007(19) 0.00818(16) 0.00667(15) 0.00442(16)
F1_1 0.082(2) 0.054(2) 0.070(2) 0.0056(17) 0.0254(18) 0.0170(17)
F2_1 0.138(3) 0.042(2) 0.073(2) -0.0036(17) 0.032(2) 0.003(2)
F3_1 0.121(3) 0.060(2) 0.050(2) 0.0086(16) -0.0081(19) -0.037(2)
F4_1 0.071(2) 0.073(3) 0.078(2) 0.0277(19) -0.0108(18) -0.0208(18)
F5_1 0.0533(18) 0.049(2) 0.0604(19) 0.0108(15) 0.0106(15) 0.0022(14)
O1_1 0.0454(18) 0.044(2) 0.0307(17) 0.0077(14) 0.0090(14) 0.0046(15)
N1_1 0.0287(19) 0.052(3) 0.0260(19) 0.0147(17) 0.0084(15) 0.0034(17)
N2_1 0.0288(17) 0.027(2) 0.0236(17) 0.0056(14) 0.0057(13) -0.0013(14)
N3_1 0.0274(17) 0.030(2) 0.0221(17) 0.0055(14) 0.0052(13) 0.0029(14)
N4_1 0.0251(17) 0.034(2) 0.0213(17) 0.0083(15) 0.0056(13) 0.0013(14)
C1_1 0.032(2) 0.037(3) 0.020(2) 0.0028(18) 0.0093(16) 0.0010(18)
C2_1 0.032(2) 0.026(2) 0.025(2) 0.0033(17) 0.0077(16) 0.0017(17)
C3_1 0.033(2) 0.031(3) 0.030(2) 0.0011(18) 0.0123(17) 0.0018(18)
C4_1 0.028(2) 0.036(3) 0.044(3) 0.006(2) 0.0139(18) 0.0043(19)
C5_1 0.032(2) 0.032(3) 0.035(2) 0.0100(19) 0.0075(18) 0.0028(18)
C6_1 0.028(2) 0.025(2) 0.027(2) 0.0072(17) 0.0034(16) 0.0011(17)
C7_1 0.027(2) 0.036(3) 0.027(2) 0.0122(18) 0.0030(16) 0.0021(18)
C11_1 0.029(2) 0.026(2) 0.0183(19) 0.0064(15) 0.0092(15) 0.0006(16)
C12_1 0.038(2) 0.027(2) 0.023(2) 0.0064(16) 0.0096(17) 0.0016(17)
C13_1 0.043(2) 0.029(3) 0.028(2) 0.0098(18) 0.0104(18) 0.0063(19)
C14_1 0.034(2) 0.037(3) 0.025(2) 0.0066(18) 0.0036(18) 0.0071(19)
C15_1 0.032(2) 0.032(3) 0.027(2) 0.0054(18) 0.0056(17) 0.0013(18)
C16_1 0.031(2) 0.026(2) 0.0201(19) 0.0052(16) 0.0054(16) 0.0026(16)
C17_1 0.050(3) 0.027(3) 0.031(2) 0.0011(18) 0.003(2) -0.002(2)
C18_1 0.075(4) 0.034(3) 0.040(3) 0.004(2) 0.003(2) 0.011(3)
C19_1 0.083(4) 0.049(4) 0.048(3) 0.003(3) 0.015(3) -0.028(3)
C20_1 0.034(2) 0.027(2) 0.028(2) 0.0074(17) 0.0014(18) 0.0012(17)
C21_1 0.048(3) 0.037(3) 0.034(3) -0.001(2) 0.008(2) 0.008(2)
C22_1 0.049(3) 0.033(3) 0.039(3) 0.008(2) 0.008(2) -0.002(2)
C31_1 0.028(2) 0.032(2) 0.023(2) 0.0096(16) 0.0073(16) 0.0004(17)
C32_1 0.035(2) 0.031(2) 0.027(2) 0.0106(17) 0.0064(17) 0.0036(17)
C33_1 0.044(2) 0.033(3) 0.033(2) 0.0076(19) 0.0192(19) 0.0052(19)
C34_1 0.044(3) 0.043(3) 0.040(3) 0.013(2) 0.022(2) 0.001(2)
C35_1 0.036(2) 0.038(3) 0.039(2) 0.013(2) 0.0117(19) -0.005(2)
C36_1 0.030(2) 0.034(2) 0.026(2) 0.0111(17) 0.0032(16) 0.0013(17)
C37_1 0.041(2) 0.035(3) 0.028(2) 0.0045(18) 0.0106(18) -0.0042(19)
C38_1 0.057(3) 0.036(3) 0.051(3) 0.005(2) 0.012(2) 0.002(2)
C39_1 0.051(3) 0.053(4) 0.028(2) 0.006(2) 0.004(2) -0.007(2)
C40_1 0.035(2) 0.033(3) 0.028(2) 0.0054(18) 0.0098(17) -0.0064(18)
C41_1 0.049(3) 0.039(3) 0.033(3) 0.007(2) 0.002(2) -0.006(2)
C42_1 0.042(3) 0.037(3) 0.039(3) 0.001(2) 0.007(2) 0.002(2)
C51_1 0.061(3) 0.039(3) 0.034(3) 0.007(2) 0.011(2) -0.001(2)
C52_1 0.073(3) 0.044(3) 0.045(3) 0.009(2) 0.017(2) 0.007(2)
C53_1 0.093(3) 0.030(3) 0.045(3) 0.006(2) 0.018(3) -0.007(2)
C54_1 0.086(3) 0.043(3) 0.038(3) -0.002(2) 0.001(3) -0.019(2)
C55_1 0.068(3) 0.050(3) 0.038(3) 0.015(2) -0.003(2) -0.012(2)
C56_1 0.066(3) 0.037(3) 0.040(3) 0.007(2) 0.008(2) -0.001(2)
Mo1_2 0.02746(19) 0.0295(2) 0.02137(19) 0.00335(15) 0.00787(15) -0.00078(16)
F1_2 0.0499(18) 0.047(2) 0.092(2) -0.0047(17) 0.0280(17) -0.0061(14)
F2_2 0.086(2) 0.050(2) 0.115(3) -0.005(2) 0.041(2) -0.0268(18)
F3_2 0.120(3) 0.0296(19) 0.059(2) 0.0034(14) 0.0136(19) -0.0004(17)
F4_2 0.076(2) 0.048(2) 0.067(2) -0.0007(16) 0.0045(17) 0.0266(16)
F5_2 0.0429(16) 0.050(2) 0.070(2) -0.0064(15) 0.0130(14) 0.0043(14)
O1_2 0.0453(18) 0.0274(18) 0.0351(17) 0.0018(13) 0.0126(14) -0.0007(14)
N1_2 0.0323(19) 0.024(2) 0.0221(18) 0.0026(14) 0.0052(14) -0.0004(15)
N2_2 0.0309(18) 0.036(2) 0.0249(18) 0.0070(15) 0.0070(14) -0.0052(15)
N3_2 0.0295(17) 0.032(2) 0.0208(17) 0.0048(14) 0.0079(13) -0.0003(15)
N4_2 0.0281(17) 0.033(2) 0.0261(18) 0.0054(15) 0.0050(14) 0.0016(15)
C1_2 0.031(2) 0.052(3) 0.025(2) 0.008(2) 0.0031(17) -0.006(2)
C2_2 0.034(2) 0.029(3) 0.023(2) 0.0032(17) 0.0059(16) 0.0005(17)
C3_2 0.032(2) 0.037(3) 0.032(2) 0.0085(19) 0.0063(17) 0.0018(19)
C4_2 0.030(2) 0.045(3) 0.035(2) 0.009(2) 0.0098(18) -0.003(2)
C5_2 0.032(2) 0.039(3) 0.030(2) 0.010(2) 0.0080(17) -0.0016(19)
C6_2 0.031(2) 0.028(3) 0.026(2) 0.0055(17) 0.0067(16) -0.0029(17)
C7_2 0.031(2) 0.034(3) 0.030(2) 0.0089(19) 0.0093(17) -0.0005(18)
C11_2 0.027(2) 0.036(2) 0.022(2) 0.0092(16) 0.0050(16) -0.0008(17)
C12_2 0.041(2) 0.034(2) 0.023(2) 0.0031(17) 0.0059(18) -0.0025(19)
C13_2 0.042(3) 0.041(3) 0.023(2) 0.0060(18) 0.0096(19) 0.002(2)
C14_2 0.035(2) 0.040(3) 0.026(2) 0.0149(18) 0.0126(18) 0.0048(19)
C15_2 0.033(2) 0.029(3) 0.030(2) 0.0096(18) 0.0078(17) 0.0049(18)
C16_2 0.026(2) 0.034(2) 0.023(2) 0.0076(16) 0.0043(16) 0.0044(17)
C17_2 0.071(3) 0.035(3) 0.027(2) -0.0027(19) 0.016(2) -0.015(2)
C18_2 0.092(4) 0.033(3) 0.040(3) 0.002(2) 0.024(3) 0.000(3)
C19_2 0.089(4) 0.057(4) 0.039(3) -0.008(3) 0.013(3) -0.019(3)
C20_2 0.035(2) 0.032(3) 0.030(2) 0.0057(18) 0.0105(18) 0.0069(18)
C21_2 0.049(3) 0.045(3) 0.040(3) 0.010(2) 0.017(2) 0.016(2)
C22_2 0.048(3) 0.030(3) 0.033(2) 0.004(2) 0.008(2) 0.004(2)
C31_2 0.033(2) 0.042(3) 0.022(2) 0.0115(17) 0.0083(16) -0.0037(18)
C32_2 0.036(2) 0.040(3) 0.024(2) 0.0065(18) 0.0062(17) 0.0014(18)
C33_2 0.042(2) 0.047(3) 0.028(2) 0.007(2) 0.0088(18) -0.002(2)
C34_2 0.038(2) 0.058(3) 0.029(2) 0.014(2) 0.0040(19) -0.006(2)
C35_2 0.033(2) 0.062(3) 0.031(2) 0.018(2) 0.0053(18) 0.000(2)
C36_2 0.029(2) 0.048(3) 0.026(2) 0.0125(18) 0.0062(17) 0.0021(18)
C37_2 0.048(3) 0.052(3) 0.026(2) 0.003(2) 0.0046(19) 0.011(2)
C38_2 0.050(3) 0.058(4) 0.043(3) -0.002(3) 0.011(2) 0.017(3)
C39_2 0.071(4) 0.054(3) 0.037(3) 0.010(2) 0.007(3) 0.016(3)
C40_2 0.042(3) 0.056(3) 0.037(3) 0.009(2) 0.009(2) 0.013(2)
C41_2 0.057(7) 0.053(5) 0.100(9) 0.004(5) 0.036(7) 0.003(4)
C42_2 0.054(4) 0.060(7) 0.064(9) 0.023(5) 0.029(5) 0.018(4)
C41A_2 0.080(16) 0.056(9) 0.043(11) 0.011(8) 0.023(10) 0.014(9)
C42A_2 0.044(8) 0.065(14) 0.033(13) 0.013(9) 0.011(8) 0.017(7)
C51_2 0.048(2) 0.033(2) 0.027(2) 0.0040(18) 0.0119(19) 0.0030(18)
C52_2 0.052(3) 0.042(3) 0.048(3) 0.001(2) 0.021(2) -0.003(2)
C53_2 0.068(3) 0.039(3) 0.053(3) 0.002(2) 0.018(3) -0.013(2)
C54_2 0.082(3) 0.033(3) 0.033(3) 0.005(2) 0.011(2) 0.000(2)
C55_2 0.063(3) 0.037(3) 0.034(3) 0.004(2) 0.005(2) 0.011(2)
C56_2 0.045(2) 0.034(3) 0.038(3) 0.000(2) 0.009(2) 0.0018(19)
Mo1_3 0.02588(19) 0.0223(2) 0.02311(19) 0.00446(15) 0.00731(14) 0.00230(15)
F1_3 0.0422(15) 0.0294(16) 0.0629(19) 0.0048(13) 0.0178(13) 0.0064(12)
F2_3 0.0617(18) 0.0273(17) 0.069(2) 0.0060(14) 0.0027(15) 0.0143(13)
F3_3 0.080(2) 0.0254(16) 0.0544(18) 0.0183(13) 0.0001(15) -0.0081(14)
F4_3 0.0665(19) 0.048(2) 0.0607(19) 0.0174(15) 0.0233(15) -0.0129(15)
F5_3 0.0437(15) 0.0379(17) 0.0543(17) 0.0083(13) 0.0228(13) 0.0017(12)
O1_3 0.0352(16) 0.0229(17) 0.0377(17) 0.0070(13) 0.0107(13) 0.0044(12)
N1_3 0.0261(17) 0.028(2) 0.0212(17) 0.0035(14) 0.0058(14) 0.0029(14)
N2_3 0.0281(17) 0.022(2) 0.0233(17) 0.0004(14) 0.0081(13) 0.0023(14)
N3_3 0.0267(17) 0.023(2) 0.0251(17) 0.0037(14) 0.0065(13) -0.0010(14)
N4_3 0.0263(17) 0.030(2) 0.0247(17) 0.0087(14) 0.0070(13) 0.0013(14)
C1_3 0.028(2) 0.036(3) 0.027(2) 0.0019(18) 0.0068(17) -0.0018(18)
C2_3 0.0264(19) 0.028(2) 0.024(2) 0.0041(17) 0.0044(15) -0.0020(17)
C3_3 0.026(2) 0.043(3) 0.030(2) 0.0057(19) 0.0066(17) 0.0009(19)
C4_3 0.030(2) 0.040(3) 0.036(2) 0.002(2) 0.0137(18) 0.0063(19)
C5_3 0.035(2) 0.035(3) 0.029(2) 0.0010(19) 0.0112(17) 0.0032(19)
C6_3 0.034(2) 0.027(3) 0.0219(19) 0.0054(17) 0.0080(16) 0.0017(17)
C7_3 0.030(2) 0.041(3) 0.022(2) 0.0072(18) 0.0084(16) 0.0039(18)
C11_3 0.026(2) 0.030(2) 0.024(2) 0.0026(16) 0.0058(16) -0.0012(17)
C12_3 0.034(2) 0.030(2) 0.025(2) -0.0014(16) 0.0092(17) 0.0002(18)
C13_3 0.044(3) 0.038(3) 0.029(2) -0.0027(19) 0.0130(19) -0.001(2)
C14_3 0.046(3) 0.044(3) 0.026(2) 0.0050(19) 0.011(2) -0.004(2)
C15_3 0.036(2) 0.036(3) 0.027(2) 0.0073(18) 0.0053(18) -0.0049(19)
C16_3 0.025(2) 0.031(2) 0.026(2) 0.0044(16) 0.0022(16) 0.0010(17)
C17_3 0.044(2) 0.029(2) 0.030(2) -0.0032(18) 0.0127(19) 0.0008(19)
C18_3 0.047(3) 0.029(3) 0.043(3) -0.002(2) 0.014(2) 0.001(2)
C19_3 0.048(3) 0.032(3) 0.049(3) -0.004(2) 0.009(2) 0.005(2)
C20_3 0.033(2) 0.024(2) 0.027(2) 0.0049(17) 0.0026(17) 0.0006(17)
C21_3 0.038(2) 0.034(3) 0.038(3) 0.007(2) 0.004(2) 0.006(2)
C22_3 0.039(2) 0.032(3) 0.034(3) 0.008(2) 0.0015(19) 0.0014(19)
C31_3 0.029(2) 0.038(2) 0.021(2) 0.0064(17) 0.0066(16) 0.0017(17)
C32_3 0.033(2) 0.043(3) 0.028(2) 0.0147(19) 0.0080(17) 0.0047(18)
C33_3 0.034(2) 0.051(3) 0.037(3) 0.016(2) 0.0042(19) 0.006(2)
C34_3 0.032(2) 0.053(3) 0.036(3) 0.009(2) 0.0002(19) -0.001(2)
C35_3 0.033(2) 0.041(3) 0.032(2) 0.005(2) 0.0039(18) -0.0022(19)
C36_3 0.030(2) 0.034(2) 0.023(2) 0.0072(17) 0.0053(16) 0.0019(17)
C37_3 0.038(3) 0.040(3) 0.045(3) 0.019(2) 0.009(2) 0.007(2)
C38_3 0.047(3) 0.048(3) 0.049(3) 0.013(2) 0.006(2) 0.012(2)
C39_3 0.097(5) 0.055(4) 0.061(3) 0.029(3) 0.036(3) 0.020(3)
C40_3 0.033(2) 0.030(3) 0.030(2) -0.0002(18) -0.0016(18) -0.0001(18)
C41_3 0.038(3) 0.042(3) 0.039(3) -0.003(2) 0.005(2) 0.001(2)
C42_3 0.060(3) 0.029(3) 0.024(2) 0.0009(19) -0.001(2) -0.001(2)
C51_3 0.036(2) 0.025(2) 0.035(2) 0.0046(18) 0.0032(18) -0.0018(17)
C52_3 0.033(2) 0.031(2) 0.041(3) 0.0056(19) 0.0023(19) 0.0025(18)
C53_3 0.048(3) 0.023(2) 0.042(3) 0.0026(19) -0.002(2) 0.0040(19)
C54_3 0.052(3) 0.028(3) 0.037(3) 0.0146(19) -0.002(2) -0.0011(19)
C55_3 0.043(2) 0.036(3) 0.039(3) 0.011(2) 0.004(2) -0.0080(19)
C56_3 0.038(2) 0.029(2) 0.035(2) 0.0088(19) 0.0069(19) 0.0009(18)
Mo1_4 0.02631(19) 0.0216(2) 0.02171(19) 0.00463(15) 0.00573(14) 0.00298(15)
F1_4 0.0468(16) 0.0485(19) 0.0365(15) 0.0069(13) 0.0124(12) -0.0053(13)
F2_4 0.092(2) 0.050(2) 0.0510(19) 0.0060(15) 0.0338(17) -0.0161(17)
F3_4 0.141(3) 0.050(2) 0.0379(17) 0.0221(15) 0.0380(18) 0.022(2)
F4_4 0.085(2) 0.085(3) 0.0340(16) 0.0213(16) 0.0081(15) 0.0372(19)
F5_4 0.0415(16) 0.074(2) 0.0348(15) 0.0111(14) 0.0016(12) 0.0110(14)
O1_4 0.0313(16) 0.0318(18) 0.0296(16) 0.0083(13) 0.0070(12) 0.0043(13)
N1_4 0.0251(17) 0.022(2) 0.0291(19) 0.0047(15) 0.0054(14) 0.0043(14)
N2_4 0.0264(17) 0.0259(19) 0.0193(17) -0.0016(14) 0.0049(13) 0.0016(14)
N3_4 0.0302(17) 0.0201(19) 0.0261(18) 0.0025(14) 0.0110(14) 0.0014(13)
N4_4 0.0285(17) 0.024(2) 0.0295(19) 0.0074(14) 0.0102(14) 0.0023(14)
C1_4 0.028(2) 0.025(2) 0.031(2) 0.0010(17) 0.0082(17) 0.0054(17)
C2_4 0.030(2) 0.022(2) 0.028(2) 0.0030(17) 0.0116(16) 0.0028(16)
C3_4 0.028(2) 0.033(3) 0.036(2) 0.0008(19) 0.0125(18) 0.0032(18)
C4_4 0.026(2) 0.037(3) 0.044(3) -0.001(2) 0.0063(19) -0.0001(18)
C5_4 0.034(2) 0.030(3) 0.045(3) -0.003(2) 0.0106(19) 0.0004(18)
C6_4 0.032(2) 0.026(2) 0.032(2) 0.0036(17) 0.0137(17) -0.0004(16)
C7_4 0.033(2) 0.022(2) 0.042(3) 0.0046(19) 0.0127(18) -0.0004(17)
C11_4 0.029(2) 0.017(2) 0.0243(19) 0.0012(15) 0.0083(15) 0.0072(16)
C12_4 0.036(2) 0.024(2) 0.028(2) 0.0053(16) 0.0124(17) 0.0055(17)
C13_4 0.042(2) 0.025(2) 0.040(2) 0.0084(18) 0.0154(19) 0.0052(19)
C14_4 0.040(3) 0.030(3) 0.048(3) 0.005(2) 0.009(2) -0.001(2)
C15_4 0.040(3) 0.026(3) 0.038(2) -0.0019(19) 0.0012(19) -0.0007(19)
C16_4 0.030(2) 0.027(2) 0.028(2) 0.0023(17) 0.0048(16) 0.0028(17)
C17_4 0.055(3) 0.025(3) 0.025(2) 0.0060(18) 0.0111(19) 0.005(2)
C18_4 0.066(3) 0.037(3) 0.031(3) 0.011(2) 0.005(2) 0.012(2)
C19_4 0.073(3) 0.039(3) 0.037(3) 0.012(2) 0.026(2) 0.013(3)
C20_4 0.036(2) 0.031(3) 0.022(2) -0.0004(17) 0.0029(17) -0.0012(18)
C21_4 0.052(3) 0.049(3) 0.038(3) -0.003(2) 0.016(2) 0.000(2)
C22_4 0.048(3) 0.050(3) 0.026(2) 0.005(2) 0.000(2) 0.001(2)
C31_4 0.0264(19) 0.018(2) 0.029(2) 0.0010(16) 0.0091(16) 0.0009(16)
C32_4 0.036(2) 0.031(3) 0.032(2) 0.0042(18) 0.0067(17) 0.0100(19)
C33_4 0.038(2) 0.031(3) 0.042(2) 0.000(2) 0.0068(19) 0.009(2)
C34_4 0.036(2) 0.025(3) 0.046(3) -0.0020(19) 0.0170(19) 0.0015(19)
C35_4 0.036(2) 0.028(3) 0.031(2) -0.0011(18) 0.0138(18) -0.0024(18)
C36_4 0.031(2) 0.023(2) 0.030(2) 0.0022(17) 0.0069(16) -0.0013(17)
C37_4 0.080(3) 0.049(3) 0.029(2) 0.009(2) 0.012(2) 0.039(3)
C38_4 0.106(5) 0.067(5) 0.046(3) 0.017(3) -0.012(3) 0.017(3)
C39_4 0.083(4) 0.095(5) 0.056(4) 0.039(3) 0.028(3) 0.022(3)
C40_4 0.046(3) 0.029(3) 0.024(2) 0.0016(18) 0.0051(18) 0.0073(19)
C41_4 0.055(3) 0.044(3) 0.031(3) 0.000(2) -0.001(2) 0.006(2)
C42_4 0.073(3) 0.029(3) 0.036(3) 0.005(2) 0.015(2) 0.002(2)
C51_4 0.043(2) 0.027(3) 0.028(2) 0.0084(18) 0.0109(17) 0.0107(18)
C52_4 0.053(3) 0.033(3) 0.029(2) 0.0042(19) 0.0123(19) 0.005(2)
C53_4 0.072(3) 0.031(3) 0.039(2) 0.005(2) 0.028(2) 0.003(2)
C54_4 0.085(3) 0.038(3) 0.032(2) 0.014(2) 0.024(2) 0.017(2)
C55_4 0.072(3) 0.049(3) 0.023(2) 0.008(2) 0.014(2) 0.026(2)
C56_4 0.049(3) 0.047(3) 0.031(2) 0.008(2) 0.0089(19) 0.015(2)
O1_5 0.058(2) 0.063(3) 0.052(2) 0.0057(18) 0.0117(18) 0.0064(18)
C1_5 0.077(4) 0.065(5) 0.084(5) 0.006(4) 0.007(3) 0.018(3)
C2_5 0.079(4) 0.060(4) 0.048(3) 0.009(3) 0.009(3) 0.013(3)
C3_5 0.048(3) 0.055(3) 0.036(3) -0.002(2) 0.010(2) -0.001(2)
C4_5 0.075(4) 0.049(4) 0.046(3) 0.001(3) 0.004(3) -0.012(3)
O1_6 0.142(5) 0.106(4) 0.111(4) 0.011(3) 0.020(4) -0.017(4)
C1_6 0.143(7) 0.094(6) 0.086(5) 0.013(4) -0.009(5) -0.031(5)
C2_6 0.113(6) 0.090(5) 0.083(4) 0.016(4) -0.002(4) -0.010(4)
C3_6 0.096(5) 0.112(6) 0.092(5) 0.025(4) 0.006(4) -0.021(5)
C4_6 0.145(8) 0.119(7) 0.152(8) 0.046(6) 0.042(7) -0.020(6)

loop_
_atom_type_symbol
_atom_type_description
_atom_type_scat_dispersion_real
_atom_type_scat_dispersion_imag
_atom_type_scat_source
C C 0.0033 0.0016 'International Tables Vol C Tables 4.2.6.8 and 6.1.1.4'
H H 0.0000 0.0000 'International Tables Vol C Tables 4.2.6.8 and 6.1.1.4'
N N 0.0061 0.0033 'International Tables Vol C Tables 4.2.6.8 and 6.1.1.4'
O O 0.0106 0.0060 'International Tables Vol C Tables 4.2.6.8 and 6.1.1.4'
F F 0.0171 0.0103 'International Tables Vol C Tables 4.2.6.8 and 6.1.1.4'
Mo Mo -1.6832 0.6857 'International Tables Vol C Tables 4.2.6.8 and 6.1.1.4'

loop_
_geom_angle_atom_site_label_1
_geom_angle_atom_site_label_2
_geom_angle_atom_site_label_3
_geom_angle
N1_1 Mo1_1 O1_1 101.18(16)
N1_1 Mo1_1 N2_1 97.99(15)
O1_1 Mo1_1 N2_1 102.51(13)
N1_1 Mo1_1 N4_1 97.88(15)
O1_1 Mo1_1 N4_1 103.90(13)
N2_1 Mo1_1 N4_1 145.75(14)
N1_1 Mo1_1 N3_1 128.75(16)
O1_1 Mo1_1 N3_1 130.07(13)
N2_1 Mo1_1 N3_1 73.35(13)
N4_1 Mo1_1 N3_1 73.03(13)
C51_1 O1_1 Mo1_1 131.4(3)
C11_1 N2_1 C1_1 112.6(3)
C11_1 N2_1 Mo1_1 122.5(2)
C1_1 N2_1 Mo1_1 123.5(3)
C6_1 N3_1 C2_1 120.8(3)
C6_1 N3_1 Mo1_1 119.2(3)
C2_1 N3_1 Mo1_1 118.8(3)
C31_1 N4_1 C7_1 112.8(3)
C31_1 N4_1 Mo1_1 122.7(2)
C7_1 N4_1 Mo1_1 124.0(2)
N2_1 C1_1 C2_1 109.3(3)
N2_1 C1_1 H1A_1 109.8
C2_1 C1_1 H1A_1 109.8
N2_1 C1_1 H1B_1 109.8
C2_1 C1_1 H1B_1 109.8
H1A_1 C1_1 H1B_1 108.3
N3_1 C2_1 C3_1 120.7(4)
N3_1 C2_1 C1_1 113.3(3)
C3_1 C2_1 C1_1 126.1(4)
C2_1 C3_1 C4_1 118.9(4)
C2_1 C3_1 H3_1 120.6
C4_1 C3_1 H3_1 120.6
C3_1 C4_1 C5_1 120.0(4)
C3_1 C4_1 H4_1 120.0
C5_1 C4_1 H4_1 120.0
C6_1 C5_1 C4_1 118.7(4)
C6_1 C5_1 H5_1 120.7
C4_1 C5_1 H5_1 120.7
N3_1 C6_1 C5_1 120.9(4)
N3_1 C6_1 C7_1 113.4(3)
C5_1 C6_1 C7_1 125.6(4)
N4_1 C7_1 C6_1 109.3(3)
N4_1 C7_1 H7A_1 109.8
C6_1 C7_1 H7A_1 109.8
N4_1 C7_1 H7B_1 109.8
C6_1 C7_1 H7B_1 109.8
H7A_1 C7_1 H7B_1 108.3
C12_1 C11_1 C16_1 121.7(4)
C12_1 C11_1 N2_1 119.0(4)
C16_1 C11_1 N2_1 119.2(4)
C11_1 C12_1 C13_1 118.0(4)
C11_1 C12_1 C17_1 122.5(4)
C13_1 C12_1 C17_1 119.5(4)
C14_1 C13_1 C12_1 121.3(4)
C14_1 C13_1 H13_1 119.4
C12_1 C13_1 H13_1 119.4
C13_1 C14_1 C15_1 119.6(4)
C13_1 C14_1 H14_1 120.2
C15_1 C14_1 H14_1 120.2
C14_1 C15_1 C16_1 121.8(4)
C14_1 C15_1 H15_1 119.1
C16_1 C15_1 H15_1 119.1
C15_1 C16_1 C11_1 117.6(4)
C15_1 C16_1 C20_1 120.0(4)
C11_1 C16_1 C20_1 122.4(4)
C18_1 C17_1 C19_1 110.9(4)
C18_1 C17_1 C12_1 112.0(4)
C19_1 C17_1 C12_1 110.5(4)
C18_1 C17_1 H17_1 107.8
C19_1 C17_1 H17_1 107.8
C12_1 C17_1 H17_1 107.8
C17_1 C18_1 H18A_1 109.5
C17_1 C18_1 H18B_1 109.5
H18A_1 C18_1 H18B_1 109.5
C17_1 C18_1 H18C_1 109.5
H18A_1 C18_1 H18C_1 109.5
H18B_1 C18_1 H18C_1 109.5
C17_1 C19_1 H19A_1 109.5
C17_1 C19_1 H19B_1 109.5
H19A_1 C19_1 H19B_1 109.5
C17_1 C19_1 H19C_1 109.5
H19A_1 C19_1 H19C_1 109.5
H19B_1 C19_1 H19C_1 109.5
C22_1 C20_1 C16_1 111.1(4)
C22_1 C20_1 C21_1 110.6(4)
C16_1 C20_1 C21_1 110.5(4)
C22_1 C20_1 H20_1 108.2
C16_1 C20_1 H20_1 108.2
C21_1 C20_1 H20_1 108.2
C20_1 C21_1 H21A_1 109.5
C20_1 C21_1 H21B_1 109.5
H21A_1 C21_1 H21B_1 109.5
C20_1 C21_1 H21C_1 109.5
H21A_1 C21_1 H21C_1 109.5
H21B_1 C21_1 H21C_1 109.5
C20_1 C22_1 H22A_1 109.5
C20_1 C22_1 H22B_1 109.5
H22A_1 C22_1 H22B_1 109.5
C20_1 C22_1 H22C_1 109.5
H22A_1 C22_1 H22C_1 109.5
H22B_1 C22_1 H22C_1 109.5
C32_1 C31_1 C36_1 121.4(4)
C32_1 C31_1 N4_1 118.5(4)
C36_1 C31_1 N4_1 120.1(4)
C33_1 C32_1 C31_1 118.0(4)
C33_1 C32_1 C37_1 119.7(4)
C31_1 C32_1 C37_1 122.2(4)
C34_1 C33_1 C32_1 121.2(4)
C34_1 C33_1 H33_1 119.4
C32_1 C33_1 H33_1 119.4
C35_1 C34_1 C33_1 119.7(4)
C35_1 C34_1 H34_1 120.1
C33_1 C34_1 H34_1 120.1
C34_1 C35_1 C36_1 121.7(4)
C34_1 C35_1 H35_1 119.1
C36_1 C35_1 H35_1 119.1
C35_1 C36_1 C31_1 117.9(4)
C35_1 C36_1 C40_1 118.8(4)
C31_1 C36_1 C40_1 123.3(4)
C32_1 C37_1 C38_1 112.5(4)
C32_1 C37_1 C39_1 110.8(4)
C38_1 C37_1 C39_1 110.7(4)
C32_1 C37_1 H37_1 107.5
C38_1 C37_1 H37_1 107.5
C39_1 C37_1 H37_1 107.5
C37_1 C38_1 H38A_1 109.5
C37_1 C38_1 H38B_1 109.5
H38A_1 C38_1 H38B_1 109.5
C37_1 C38_1 H38C_1 109.5
H38A_1 C38_1 H38C_1 109.5
H38B_1 C38_1 H38C_1 109.5
C37_1 C39_1 H39A_1 109.5
C37_1 C39_1 H39B_1 109.5
H39A_1 C39_1 H39B_1 109.5
C37_1 C39_1 H39C_1 109.5
H39A_1 C39_1 H39C_1 109.5
H39B_1 C39_1 H39C_1 109.5
C36_1 C40_1 C42_1 111.8(4)
C36_1 C40_1 C41_1 111.6(4)
C42_1 C40_1 C41_1 109.9(4)
C36_1 C40_1 H40_1 107.8
C42_1 C40_1 H40_1 107.8
C41_1 C40_1 H40_1 107.8
C40_1 C41_1 H41A_1 109.5
C40_1 C41_1 H41B_1 109.5
H41A_1 C41_1 H41B_1 109.5
C40_1 C41_1 H41C_1 109.5
H41A_1 C41_1 H41C_1 109.5
H41B_1 C41_1 H41C_1 109.5
C40_1 C42_1 H42A_1 109.5
C40_1 C42_1 H42B_1 109.5
H42A_1 C42_1 H42B_1 109.5
C40_1 C42_1 H42C_1 109.5
H42A_1 C42_1 H42C_1 109.5
H42B_1 C42_1 H42C_1 109.5
O1_1 C51_1 C56_1 123.2(5)
O1_1 C51_1 C52_1 122.2(5)
C56_1 C51_1 C52_1 114.6(5)
F1_1 C52_1 C53_1 119.0(5)
F1_1 C52_1 C51_1 118.6(5)
C53_1 C52_1 C51_1 122.3(6)
C54_1 C53_1 F2_1 120.5(5)
C54_1 C53_1 C52_1 119.6(6)
F2_1 C53_1 C52_1 119.9(6)
C53_1 C54_1 C55_1 121.8(5)
C53_1 C54_1 F3_1 119.3(6)
C55_1 C54_1 F3_1 118.7(6)
F4_1 C55_1 C56_1 120.5(6)
F4_1 C55_1 C54_1 122.3(5)
C56_1 C55_1 C54_1 117.2(6)
C55_1 C56_1 F5_1 118.4(5)
C55_1 C56_1 C51_1 124.3(6)
F5_1 C56_1 C51_1 117.3(5)
N1_2 Mo1_2 N4_2 96.60(15)
N1_2 Mo1_2 O1_2 100.14(15)
N4_2 Mo1_2 O1_2 103.54(13)
N1_2 Mo1_2 N2_2 97.45(15)
N4_2 Mo1_2 N2_2 144.89(14)
O1_2 Mo1_2 N2_2 105.40(13)
N1_2 Mo1_2 N3_2 130.11(15)
N4_2 Mo1_2 N3_2 73.81(13)
O1_2 Mo1_2 N3_2 129.75(13)
N2_2 Mo1_2 N3_2 72.51(13)
C51_2 O1_2 Mo1_2 133.4(3)
C11_2 N2_2 C1_2 111.7(3)
C11_2 N2_2 Mo1_2 123.3(3)
C1_2 N2_2 Mo1_2 124.7(3)
C2_2 N3_2 C6_2 120.6(4)
C2_2 N3_2 Mo1_2 120.7(3)
C6_2 N3_2 Mo1_2 118.0(3)
C31_2 N4_2 C7_2 112.3(3)
C31_2 N4_2 Mo1_2 124.2(3)
C7_2 N4_2 Mo1_2 121.0(3)
N2_2 C1_2 C2_2 108.7(3)
N2_2 C1_2 H1A_2 109.9
C2_2 C1_2 H1A_2 109.9
N2_2 C1_2 H1B_2 109.9
C2_2 C1_2 H1B_2 109.9
H1A_2 C1_2 H1B_2 108.3
N3_2 C2_2 C3_2 121.0(4)
N3_2 C2_2 C1_2 112.9(4)
C3_2 C2_2 C1_2 126.1(4)
C2_2 C3_2 C4_2 118.9(4)
C2_2 C3_2 H3_2 120.5
C4_2 C3_2 H3_2 120.5
C3_2 C4_2 C5_2 120.0(4)
C3_2 C4_2 H4_2 120.0
C5_2 C4_2 H4_2 120.0
C6_2 C5_2 C4_2 118.2(4)
C6_2 C5_2 H5_2 120.9
C4_2 C5_2 H5_2 120.9
N3_2 C6_2 C5_2 121.2(4)
N3_2 C6_2 C7_2 112.8(3)
C5_2 C6_2 C7_2 126.0(4)
N4_2 C7_2 C6_2 109.6(3)
N4_2 C7_2 H7A_2 109.8
C6_2 C7_2 H7A_2 109.8
N4_2 C7_2 H7B_2 109.8
C6_2 C7_2 H7B_2 109.8
H7A_2 C7_2 H7B_2 108.2
C12_2 C11_2 C16_2 120.8(4)
C12_2 C11_2 N2_2 118.5(4)
C16_2 C11_2 N2_2 120.8(4)
C13_2 C12_2 C11_2 118.7(4)
C13_2 C12_2 C17_2 118.0(4)
C11_2 C12_2 C17_2 123.3(4)
C14_2 C13_2 C12_2 121.4(4)
C14_2 C13_2 H13_2 119.3
C12_2 C13_2 H13_2 119.3
C13_2 C14_2 C15_2 119.2(4)
C13_2 C14_2 H14_2 120.4
C15_2 C14_2 H14_2 120.4
C14_2 C15_2 C16_2 122.1(4)
C14_2 C15_2 H15_2 118.9
C16_2 C15_2 H15_2 118.9
C15_2 C16_2 C11_2 117.7(4)
C15_2 C16_2 C20_2 119.2(4)
C11_2 C16_2 C20_2 123.0(4)
C18_2 C17_2 C12_2 110.8(4)
C18_2 C17_2 C19_2 112.5(4)
C12_2 C17_2 C19_2 110.8(4)
C18_2 C17_2 H17_2 107.5
C12_2 C17_2 H17_2 107.5
C19_2 C17_2 H17_2 107.5
C17_2 C18_2 H18A_2 109.5
C17_2 C18_2 H18B_2 109.5
H18A_2 C18_2 H18B_2 109.5
C17_2 C18_2 H18C_2 109.5
H18A_2 C18_2 H18C_2 109.5
H18B_2 C18_2 H18C_2 109.5
C17_2 C19_2 H19A_2 109.5
C17_2 C19_2 H19B_2 109.5
H19A_2 C19_2 H19B_2 109.5
C17_2 C19_2 H19C_2 109.5
H19A_2 C19_2 H19C_2 109.5
H19B_2 C19_2 H19C_2 109.5
C22_2 C20_2 C16_2 112.5(4)
C22_2 C20_2 C21_2 110.3(4)
C16_2 C20_2 C21_2 110.3(4)
C22_2 C20_2 H20_2 107.9
C16_2 C20_2 H20_2 107.9
C21_2 C20_2 H20_2 107.9
C20_2 C21_2 H21A_2 109.5
C20_2 C21_2 H21B_2 109.5
H21A_2 C21_2 H21B_2 109.5
C20_2 C21_2 H21C_2 109.5
H21A_2 C21_2 H21C_2 109.5
H21B_2 C21_2 H21C_2 109.5
C20_2 C22_2 H22A_2 109.5
C20_2 C22_2 H22B_2 109.5
H22A_2 C22_2 H22B_2 109.5
C20_2 C22_2 H22C_2 109.5
H22A_2 C22_2 H22C_2 109.5
H22B_2 C22_2 H22C_2 109.5
C36_2 C31_2 C32_2 121.3(4)
C36_2 C31_2 N4_2 119.7(4)
C32_2 C31_2 N4_2 119.0(4)
C33_2 C32_2 C31_2 118.3(4)
C33_2 C32_2 C37_2 118.7(4)
C31_2 C32_2 C37_2 123.0(4)
C34_2 C33_2 C32_2 120.7(5)
C34_2 C33_2 H33_2 119.6
C32_2 C33_2 H33_2 119.6
C35_2 C34_2 C33_2 120.4(5)
C35_2 C34_2 H34_2 119.8
C33_2 C34_2 H34_2 119.8
C34_2 C35_2 C36_2 121.3(4)
C34_2 C35_2 H35_2 119.3
C36_2 C35_2 H35_2 119.3
C31_2 C36_2 C35_2 118.0(5)
C31_2 C36_2 C40_2 121.0(4)
C35_2 C36_2 C40_2 121.0(4)
C32_2 C37_2 C39_2 111.3(4)
C32_2 C37_2 C38_2 111.8(4)
C39_2 C37_2 C38_2 111.1(4)
C32_2 C37_2 H37_2 107.5
C39_2 C37_2 H37_2 107.5
C38_2 C37_2 H37_2 107.5
C37_2 C38_2 H38A_2 109.5
C37_2 C38_2 H38B_2 109.5
H38A_2 C38_2 H38B_2 109.5
C37_2 C38_2 H38C_2 109.5
H38A_2 C38_2 H38C_2 109.5
H38B_2 C38_2 H38C_2 109.5
C37_2 C39_2 H39A_2 109.5
C37_2 C39_2 H39B_2 109.5
H39A_2 C39_2 H39B_2 109.5
C37_2 C39_2 H39C_2 109.5
H39A_2 C39_2 H39C_2 109.5
H39B_2 C39_2 H39C_2 109.5
C42A_2 C40_2 C36_2 112.1(15)
C41_2 C40_2 C36_2 113.0(6)
C41_2 C40_2 C42_2 110.6(6)
C36_2 C40_2 C42_2 114.2(7)
C42A_2 C40_2 C41A_2 110.3(13)
C36_2 C40_2 C41A_2 106.9(11)
C41_2 C40_2 H40_2 106.1
C36_2 C40_2 H40_2 106.1
C42_2 C40_2 H40_2 106.1
C42A_2 C40_2 H40A_2 109.1
C36_2 C40_2 H40A_2 109.1
C41A_2 C40_2 H40A_2 109.1
C40_2 C41_2 H41A_2 109.5
C40_2 C41_2 H41B_2 109.5
H41A_2 C41_2 H41B_2 109.5
C40_2 C41_2 H41C_2 109.5
H41A_2 C41_2 H41C_2 109.5
H41B_2 C41_2 H41C_2 109.5
C40_2 C42_2 H42A_2 109.5
C40_2 C42_2 H42B_2 109.5
H42A_2 C42_2 H42B_2 109.5
C40_2 C42_2 H42C_2 109.5
H42A_2 C42_2 H42C_2 109.5
H42B_2 C42_2 H42C_2 109.5
C40_2 C41A_2 H41D_2 109.5
C40_2 C41A_2 H41E_2 109.5
H41D_2 C41A_2 H41E_2 109.5
C40_2 C41A_2 H41F_2 109.5
H41D_2 C41A_2 H41F_2 109.5
H41E_2 C41A_2 H41F_2 109.5
C40_2 C42A_2 H42D_2 109.5
C40_2 C42A_2 H42E_2 109.5
H42D_2 C42A_2 H42E_2 109.5
C40_2 C42A_2 H42F_2 109.5
H42D_2 C42A_2 H42F_2 109.5
H42E_2 C42A_2 H42F_2 109.5
O1_2 C51_2 C52_2 123.2(4)
O1_2 C51_2 C56_2 121.5(4)
C52_2 C51_2 C56_2 115.3(5)
F1_2 C52_2 C51_2 118.2(5)
F1_2 C52_2 C53_2 118.9(5)
C51_2 C52_2 C53_2 122.9(5)
F2_2 C53_2 C54_2 119.7(5)
F2_2 C53_2 C52_2 120.6(5)
C54_2 C53_2 C52_2 119.6(5)
F3_2 C54_2 C53_2 120.0(5)
F3_2 C54_2 C55_2 120.7(5)
C53_2 C54_2 C55_2 119.2(5)
F4_2 C55_2 C56_2 119.5(5)
F4_2 C55_2 C54_2 119.5(5)
C56_2 C55_2 C54_2 121.0(5)
F5_2 C56_2 C55_2 119.1(4)
F5_2 C56_2 C51_2 118.9(4)
C55_2 C56_2 C51_2 122.0(5)
N1_3 Mo1_3 N2_3 97.59(15)
N1_3 Mo1_3 O1_3 99.13(14)
N2_3 Mo1_3 O1_3 102.19(13)
N1_3 Mo1_3 N4_3 98.07(15)
N2_3 Mo1_3 N4_3 146.91(13)
O1_3 Mo1_3 N4_3 103.85(13)
N1_3 Mo1_3 N3_3 126.34(15)
N2_3 Mo1_3 N3_3 73.43(12)
O1_3 Mo1_3 N3_3 134.51(12)
N4_3 Mo1_3 N3_3 73.79(12)
C51_3 O1_3 Mo1_3 131.2(3)
C11_3 N2_3 C1_3 112.0(3)
C11_3 N2_3 Mo1_3 123.6(3)
C1_3 N2_3 Mo1_3 122.9(2)
C2_3 N3_3 C6_3 120.4(3)
C2_3 N3_3 Mo1_3 120.0(3)
C6_3 N3_3 Mo1_3 119.3(3)
C31_3 N4_3 C7_3 110.9(3)
C31_3 N4_3 Mo1_3 125.1(3)
C7_3 N4_3 Mo1_3 122.6(2)
N2_3 C1_3 C2_3 109.0(3)
N2_3 C1_3 H1A_3 109.9
C2_3 C1_3 H1A_3 109.9
N2_3 C1_3 H1B_3 109.9
C2_3 C1_3 H1B_3 109.9
H1A_3 C1_3 H1B_3 108.3
N3_3 C2_3 C3_3 121.8(4)
N3_3 C2_3 C1_3 113.1(3)
C3_3 C2_3 C1_3 125.0(4)
C2_3 C3_3 C4_3 118.9(4)
C2_3 C3_3 H3_3 120.5
C4_3 C3_3 H3_3 120.5
C3_3 C4_3 C5_3 119.5(4)
C3_3 C4_3 H4_3 120.2
C5_3 C4_3 H4_3 120.2
C4_3 C5_3 C6_3 118.8(4)
C4_3 C5_3 H5_3 120.6
C6_3 C5_3 H5_3 120.6
N3_3 C6_3 C5_3 120.3(4)
N3_3 C6_3 C7_3 113.3(3)
C5_3 C6_3 C7_3 126.3(4)
N4_3 C7_3 C6_3 109.6(3)
N4_3 C7_3 H7A_3 109.7
C6_3 C7_3 H7A_3 109.7
N4_3 C7_3 H7B_3 109.7
C6_3 C7_3 H7B_3 109.7
H7A_3 C7_3 H7B_3 108.2
C12_3 C11_3 C16_3 121.1(4)
C12_3 C11_3 N2_3 119.0(4)
C16_3 C11_3 N2_3 119.9(4)
C13_3 C12_3 C11_3 118.2(4)
C13_3 C12_3 C17_3 119.4(4)
C11_3 C12_3 C17_3 122.2(4)
C14_3 C13_3 C12_3 121.4(4)
C14_3 C13_3 H13_3 119.3
C12_3 C13_3 H13_3 119.3
C13_3 C14_3 C15_3 119.4(4)
C13_3 C14_3 H14_3 120.3
C15_3 C14_3 H14_3 120.3
C14_3 C15_3 C16_3 121.6(4)
C14_3 C15_3 H15_3 119.2
C16_3 C15_3 H15_3 119.2
C15_3 C16_3 C11_3 118.2(4)
C15_3 C16_3 C20_3 119.8(4)
C11_3 C16_3 C20_3 122.0(4)
C12_3 C17_3 C18_3 110.3(4)
C12_3 C17_3 C19_3 112.2(4)
C18_3 C17_3 C19_3 112.4(4)
C12_3 C17_3 H17_3 107.2
C18_3 C17_3 H17_3 107.2
C19_3 C17_3 H17_3 107.2
C17_3 C18_3 H18A_3 109.5
C17_3 C18_3 H18B_3 109.5
H18A_3 C18_3 H18B_3 109.5
C17_3 C18_3 H18C_3 109.5
H18A_3 C18_3 H18C_3 109.5
H18B_3 C18_3 H18C_3 109.5
C17_3 C19_3 H19A_3 109.5
C17_3 C19_3 H19B_3 109.5
H19A_3 C19_3 H19B_3 109.5
C17_3 C19_3 H19C_3 109.5
H19A_3 C19_3 H19C_3 109.5
H19B_3 C19_3 H19C_3 109.5
C16_3 C20_3 C22_3 110.8(4)
C16_3 C20_3 C21_3 110.9(3)
C22_3 C20_3 C21_3 110.8(4)
C16_3 C20_3 H20_3 108.1
C22_3 C20_3 H20_3 108.1
C21_3 C20_3 H20_3 108.1
C20_3 C21_3 H21A_3 109.5
C20_3 C21_3 H21B_3 109.5
H21A_3 C21_3 H21B_3 109.5
C20_3 C21_3 H21C_3 109.5
H21A_3 C21_3 H21C_3 109.5
H21B_3 C21_3 H21C_3 109.5
C20_3 C22_3 H22A_3 109.5
C20_3 C22_3 H22B_3 109.5
H22A_3 C22_3 H22B_3 109.5
C20_3 C22_3 H22C_3 109.5
H22A_3 C22_3 H22C_3 109.5
H22B_3 C22_3 H22C_3 109.5
C36_3 C31_3 C32_3 121.0(4)
C36_3 C31_3 N4_3 120.2(4)
C32_3 C31_3 N4_3 118.7(4)
C33_3 C32_3 C31_3 117.9(4)
C33_3 C32_3 C37_3 118.9(4)
C31_3 C32_3 C37_3 123.1(4)
C34_3 C33_3 C32_3 121.4(4)
C34_3 C33_3 H33_3 119.3
C32_3 C33_3 H33_3 119.3
C33_3 C34_3 C35_3 120.2(4)
C33_3 C34_3 H34_3 119.9
C35_3 C34_3 H34_3 119.9
C34_3 C35_3 C36_3 121.4(5)
C34_3 C35_3 H35_3 119.3
C36_3 C35_3 H35_3 119.3
C35_3 C36_3 C31_3 118.2(4)
C35_3 C36_3 C40_3 119.1(4)
C31_3 C36_3 C40_3 122.7(4)
C32_3 C37_3 C39_3 111.0(4)
C32_3 C37_3 C38_3 112.6(4)
C39_3 C37_3 C38_3 110.0(4)
C32_3 C37_3 H37_3 107.7
C39_3 C37_3 H37_3 107.7
C38_3 C37_3 H37_3 107.7
C37_3 C38_3 H38A_3 109.5
C37_3 C38_3 H38B_3 109.5
H38A_3 C38_3 H38B_3 109.5
C37_3 C38_3 H38C_3 109.5
H38A_3 C38_3 H38C_3 109.5
H38B_3 C38_3 H38C_3 109.5
C37_3 C39_3 H39A_3 109.5
C37_3 C39_3 H39B_3 109.5
H39A_3 C39_3 H39B_3 109.5
C37_3 C39_3 H39C_3 109.5
H39A_3 C39_3 H39C_3 109.5
H39B_3 C39_3 H39C_3 109.5
C36_3 C40_3 C42_3 110.8(4)
C36_3 C40_3 C41_3 111.2(4)
C42_3 C40_3 C41_3 110.3(4)
C36_3 C40_3 H40_3 108.1
C42_3 C40_3 H40_3 108.1
C41_3 C40_3 H40_3 108.1
C40_3 C41_3 H41A_3 109.5
C40_3 C41_3 H41B_3 109.5
H41A_3 C41_3 H41B_3 109.5
C40_3 C41_3 H41C_3 109.5
H41A_3 C41_3 H41C_3 109.5
H41B_3 C41_3 H41C_3 109.5
C40_3 C42_3 H42A_3 109.5
C40_3 C42_3 H42B_3 109.5
H42A_3 C42_3 H42B_3 109.5
C40_3 C42_3 H42C_3 109.5
H42A_3 C42_3 H42C_3 109.5
H42B_3 C42_3 H42C_3 109.5
O1_3 C51_3 C56_3 124.7(4)
O1_3 C51_3 C52_3 119.9(4)
C56_3 C51_3 C52_3 115.4(4)
F1_3 C52_3 C53_3 119.1(4)
F1_3 C52_3 C51_3 119.0(4)
C53_3 C52_3 C51_3 121.8(4)
F2_3 C53_3 C54_3 120.3(4)
F2_3 C53_3 C52_3 119.3(5)
C54_3 C53_3 C52_3 120.4(4)
F3_3 C54_3 C55_3 120.6(5)
F3_3 C54_3 C53_3 120.1(4)
C55_3 C54_3 C53_3 119.3(4)
F4_3 C55_3 C54_3 120.2(4)
F4_3 C55_3 C56_3 119.7(4)
C54_3 C55_3 C56_3 120.0(5)
F5_3 C56_3 C55_3 119.1(4)
F5_3 C56_3 C51_3 118.0(4)
C55_3 C56_3 C51_3 122.9(4)
N1_4 Mo1_4 N2_4 97.47(15)
N1_4 Mo1_4 O1_4 100.85(14)
N2_4 Mo1_4 O1_4 101.11(12)
N1_4 Mo1_4 N4_4 97.49(15)
N2_4 Mo1_4 N4_4 147.42(13)
O1_4 Mo1_4 N4_4 104.26(13)
N1_4 Mo1_4 N3_4 125.36(14)
N2_4 Mo1_4 N3_4 73.42(13)
O1_4 Mo1_4 N3_4 133.74(12)
N4_4 Mo1_4 N3_4 74.30(13)
C51_4 O1_4 Mo1_4 129.6(3)
C11_4 N2_4 C1_4 114.4(3)
C11_4 N2_4 Mo1_4 120.0(2)
C1_4 N2_4 Mo1_4 123.9(3)
C6_4 N3_4 C2_4 119.9(4)
C6_4 N3_4 Mo1_4 119.4(3)
C2_4 N3_4 Mo1_4 120.0(3)
C31_4 N4_4 C7_4 111.2(3)
C31_4 N4_4 Mo1_4 125.0(3)
C7_4 N4_4 Mo1_4 121.7(3)
N2_4 C1_4 C2_4 109.4(3)
N2_4 C1_4 H1A_4 109.8
C2_4 C1_4 H1A_4 109.8
N2_4 C1_4 H1B_4 109.8
C2_4 C1_4 H1B_4 109.8
H1A_4 C1_4 H1B_4 108.2
N3_4 C2_4 C3_4 121.4(4)
N3_4 C2_4 C1_4 112.7(3)
C3_4 C2_4 C1_4 125.8(4)
C2_4 C3_4 C4_4 118.6(4)
C2_4 C3_4 H3_4 120.7
C4_4 C3_4 H3_4 120.7
C5_4 C4_4 C3_4 119.9(4)
C5_4 C4_4 H4_4 120.1
C3_4 C4_4 H4_4 120.1
C4_4 C5_4 C6_4 119.0(4)
C4_4 C5_4 H5_4 120.5
C6_4 C5_4 H5_4 120.5
N3_4 C6_4 C5_4 121.2(4)
N3_4 C6_4 C7_4 113.4(4)
C5_4 C6_4 C7_4 125.3(4)
N4_4 C7_4 C6_4 109.7(4)
N4_4 C7_4 H7A_4 109.7
C6_4 C7_4 H7A_4 109.7
N4_4 C7_4 H7B_4 109.7
C6_4 C7_4 H7B_4 109.7
H7A_4 C7_4 H7B_4 108.2
C12_4 C11_4 C16_4 121.0(4)
C12_4 C11_4 N2_4 120.5(4)
C16_4 C11_4 N2_4 118.5(4)
C13_4 C12_4 C11_4 118.3(4)
C13_4 C12_4 C17_4 119.9(4)
C11_4 C12_4 C17_4 121.8(4)
C14_4 C13_4 C12_4 121.9(4)
C14_4 C13_4 H13_4 119.0
C12_4 C13_4 H13_4 119.0
C13_4 C14_4 C15_4 119.1(4)
C13_4 C14_4 H14_4 120.4
C15_4 C14_4 H14_4 120.4
C14_4 C15_4 C16_4 121.6(4)
C14_4 C15_4 H15_4 119.2
C16_4 C15_4 H15_4 119.2
C15_4 C16_4 C11_4 118.0(4)
C15_4 C16_4 C20_4 119.3(4)
C11_4 C16_4 C20_4 122.6(4)
C18_4 C17_4 C12_4 110.2(4)
C18_4 C17_4 C19_4 110.4(4)
C12_4 C17_4 C19_4 111.3(4)
C18_4 C17_4 H17_4 108.3
C12_4 C17_4 H17_4 108.3
C19_4 C17_4 H17_4 108.3
C17_4 C18_4 H18A_4 109.5
C17_4 C18_4 H18B_4 109.5
H18A_4 C18_4 H18B_4 109.5
C17_4 C18_4 H18C_4 109.5
H18A_4 C18_4 H18C_4 109.5
H18B_4 C18_4 H18C_4 109.5
C17_4 C19_4 H19A_4 109.5
C17_4 C19_4 H19B_4 109.5
H19A_4 C19_4 H19B_4 109.5
C17_4 C19_4 H19C_4 109.5
H19A_4 C19_4 H19C_4 109.5
H19B_4 C19_4 H19C_4 109.5
C21_4 C20_4 C22_4 110.7(4)
C21_4 C20_4 C16_4 110.8(4)
C22_4 C20_4 C16_4 111.8(4)
C21_4 C20_4 H20_4 107.8
C22_4 C20_4 H20_4 107.8
C16_4 C20_4 H20_4 107.8
C20_4 C21_4 H21A_4 109.5
C20_4 C21_4 H21B_4 109.5
H21A_4 C21_4 H21B_4 109.5
C20_4 C21_4 H21C_4 109.5
H21A_4 C21_4 H21C_4 109.5
H21B_4 C21_4 H21C_4 109.5
C20_4 C22_4 H22A_4 109.5
C20_4 C22_4 H22B_4 109.5
H22A_4 C22_4 H22B_4 109.5
C20_4 C22_4 H22C_4 109.5
H22A_4 C22_4 H22C_4 109.5
H22B_4 C22_4 H22C_4 109.5
C32_4 C31_4 C36_4 120.7(4)
C32_4 C31_4 N4_4 119.1(4)
C36_4 C31_4 N4_4 120.1(4)
C33_4 C32_4 C31_4 118.3(4)
C33_4 C32_4 C37_4 120.2(4)
C31_4 C32_4 C37_4 121.5(4)
C34_4 C33_4 C32_4 121.5(4)
C34_4 C33_4 H33_4 119.3
C32_4 C33_4 H33_4 119.3
C33_4 C34_4 C35_4 119.9(4)
C33_4 C34_4 H34_4 120.1
C35_4 C34_4 H34_4 120.1
C34_4 C35_4 C36_4 121.3(4)
C34_4 C35_4 H35_4 119.3
C36_4 C35_4 H35_4 119.3
C35_4 C36_4 C31_4 118.2(4)
C35_4 C36_4 C40_4 118.3(4)
C31_4 C36_4 C40_4 123.4(4)
C32_4 C37_4 C38_4 112.7(5)
C32_4 C37_4 C39_4 112.4(5)
C38_4 C37_4 C39_4 109.1(5)
C32_4 C37_4 H37_4 107.4
C38_4 C37_4 H37_4 107.4
C39_4 C37_4 H37_4 107.4
C37_4 C38_4 H38A_4 109.5
C37_4 C38_4 H38B_4 109.5
H38A_4 C38_4 H38B_4 109.5
C37_4 C38_4 H38C_4 109.5
H38A_4 C38_4 H38C_4 109.5
H38B_4 C38_4 H38C_4 109.5
C37_4 C39_4 H39A_4 109.5
C37_4 C39_4 H39B_4 109.5
H39A_4 C39_4 H39B_4 109.5
C37_4 C39_4 H39C_4 109.5
H39A_4 C39_4 H39C_4 109.5
H39B_4 C39_4 H39C_4 109.5
C36_4 C40_4 C41_4 111.7(4)
C36_4 C40_4 C42_4 111.0(4)
C41_4 C40_4 C42_4 110.4(4)
C36_4 C40_4 H40_4 107.9
C41_4 C40_4 H40_4 107.9
C42_4 C40_4 H40_4 107.9
C40_4 C41_4 H41A_4 109.5
C40_4 C41_4 H41B_4 109.5
H41A_4 C41_4 H41B_4 109.5
C40_4 C41_4 H41C_4 109.5
H41A_4 C41_4 H41C_4 109.5
H41B_4 C41_4 H41C_4 109.5
C40_4 C42_4 H42A_4 109.5
C40_4 C42_4 H42B_4 109.5
H42A_4 C42_4 H42B_4 109.5
C40_4 C42_4 H42C_4 109.5
H42A_4 C42_4 H42C_4 109.5
H42B_4 C42_4 H42C_4 109.5
O1_4 C51_4 C52_4 123.8(4)
O1_4 C51_4 C56_4 119.8(4)
C52_4 C51_4 C56_4 116.3(4)
F1_4 C52_4 C53_4 119.8(5)
F1_4 C52_4 C51_4 118.2(4)
C53_4 C52_4 C51_4 122.0(5)
F2_4 C53_4 C52_4 119.6(5)
F2_4 C53_4 C54_4 120.1(4)
C52_4 C53_4 C54_4 120.2(5)
F3_4 C54_4 C55_4 120.5(5)
F3_4 C54_4 C53_4 119.8(5)
C55_4 C54_4 C53_4 119.7(5)
F4_4 C55_4 C54_4 121.2(5)
F4_4 C55_4 C56_4 118.8(5)
C54_4 C55_4 C56_4 120.0(5)
F5_4 C56_4 C55_4 119.3(4)
F5_4 C56_4 C51_4 119.0(4)
C55_4 C56_4 C51_4 121.7(5)
C2_5 O1_5 C3_5 111.9(4)
C2_5 C1_5 H1A_5 109.5
C2_5 C1_5 H1B_5 109.5
H1A_5 C1_5 H1B_5 109.5
C2_5 C1_5 H1C_5 109.5
H1A_5 C1_5 H1C_5 109.5
H1B_5 C1_5 H1C_5 109.5
O1_5 C2_5 C1_5 110.1(5)
O1_5 C2_5 H2A_5 109.6
C1_5 C2_5 H2A_5 109.6
O1_5 C2_5 H2B_5 109.6
C1_5 C2_5 H2B_5 109.6
H2A_5 C2_5 H2B_5 108.2
O1_5 C3_5 C4_5 109.5(4)
O1_5 C3_5 H3A_5 109.8
C4_5 C3_5 H3A_5 109.8
O1_5 C3_5 H3B_5 109.8
C4_5 C3_5 H3B_5 109.8
H3A_5 C3_5 H3B_5 108.2
C3_5 C4_5 H4A_5 109.5
C3_5 C4_5 H4B_5 109.5
H4A_5 C4_5 H4B_5 109.5
C3_5 C4_5 H4C_5 109.5
H4A_5 C4_5 H4C_5 109.5
H4B_5 C4_5 H4C_5 109.5
C2_6 O1_6 C3_6 115.2(6)
C2_6 C1_6 H1A_6 109.5
C2_6 C1_6 H1B_6 109.5
H1A_6 C1_6 H1B_6 109.5
C2_6 C1_6 H1C_6 109.5
H1A_6 C1_6 H1C_6 109.5
H1B_6 C1_6 H1C_6 109.5
O1_6 C2_6 C1_6 111.3(7)
O1_6 C2_6 H2A_6 109.4
C1_6 C2_6 H2A_6 109.4
O1_6 C2_6 H2B_6 109.4
C1_6 C2_6 H2B_6 109.4
H2A_6 C2_6 H2B_6 108.0
O1_6 C3_6 C4_6 112.4(7)
O1_6 C3_6 H3A_6 109.1
C4_6 C3_6 H3A_6 109.1
O1_6 C3_6 H3B_6 109.1
C4_6 C3_6 H3B_6 109.1
H3A_6 C3_6 H3B_6 107.8
C3_6 C4_6 H4A_6 109.5
C3_6 C4_6 H4B_6 109.5
H4A_6 C4_6 H4B_6 109.5
C3_6 C4_6 H4C_6 109.5
H4A_6 C4_6 H4C_6 109.5
H4B_6 C4_6 H4C_6 109.5

loop_
_geom_bond_atom_site_label_1
_geom_bond_atom_site_label_2
_geom_bond_distance
Mo1_1 N1_1 1.650(4)
Mo1_1 O1_1 1.986(3)
Mo1_1 N2_1 1.996(3)
Mo1_1 N4_1 2.004(3)
Mo1_1 N3_1 2.202(3)
F1_1 C52_1 1.352(6)
F2_1 C53_1 1.344(6)
F3_1 C54_1 1.376(6)
F4_1 C55_1 1.342(6)
F5_1 C56_1 1.370(6)
O1_1 C51_1 1.366(6)
N2_1 C11_1 1.441(5)
N2_1 C1_1 1.467(5)
N3_1 C6_1 1.341(5)
N3_1 C2_1 1.351(5)
N4_1 C31_1 1.441(5)
N4_1 C7_1 1.452(5)
C1_1 C2_1 1.489(6)
C1_1 H1A_1 0.9900
C1_1 H1B_1 0.9900
C2_1 C3_1 1.379(6)
C3_1 C4_1 1.384(6)
C3_1 H3_1 0.9500
C4_1 C5_1 1.385(6)
C4_1 H4_1 0.9500
C5_1 C6_1 1.382(6)
C5_1 H5_1 0.9500
C6_1 C7_1 1.490(6)
C7_1 H7A_1 0.9900
C7_1 H7B_1 0.9900
C11_1 C12_1 1.391(6)
C11_1 C16_1 1.411(6)
C12_1 C13_1 1.402(6)
C12_1 C17_1 1.528(6)
C13_1 C14_1 1.377(6)
C13_1 H13_1 0.9500
C14_1 C15_1 1.380(6)
C14_1 H14_1 0.9500
C15_1 C16_1 1.388(5)
C15_1 H15_1 0.9500
C16_1 C20_1 1.521(6)
C17_1 C18_1 1.525(7)
C17_1 C19_1 1.525(7)
C17_1 H17_1 1.0000
C18_1 H18A_1 0.9800
C18_1 H18B_1 0.9800
C18_1 H18C_1 0.9800
C19_1 H19A_1 0.9800
C19_1 H19B_1 0.9800
C19_1 H19C_1 0.9800
C20_1 C22_1 1.518(6)
C20_1 C21_1 1.544(6)
C20_1 H20_1 1.0000
C21_1 H21A_1 0.9800
C21_1 H21B_1 0.9800
C21_1 H21C_1 0.9800
C22_1 H22A_1 0.9800
C22_1 H22B_1 0.9800
C22_1 H22C_1 0.9800
C31_1 C32_1 1.409(6)
C31_1 C36_1 1.413(6)
C32_1 C33_1 1.398(6)
C32_1 C37_1 1.512(6)
C33_1 C34_1 1.394(6)
C33_1 H33_1 0.9500
C34_1 C35_1 1.376(7)
C34_1 H34_1 0.9500
C35_1 C36_1 1.399(6)
C35_1 H35_1 0.9500
C36_1 C40_1 1.513(6)
C37_1 C38_1 1.524(7)
C37_1 C39_1 1.538(6)
C37_1 H37_1 1.0000
C38_1 H38A_1 0.9800
C38_1 H38B_1 0.9800
C38_1 H38C_1 0.9800
C39_1 H39A_1 0.9800
C39_1 H39B_1 0.9800
C39_1 H39C_1 0.9800
C40_1 C42_1 1.527(6)
C40_1 C41_1 1.532(6)
C40_1 H40_1 1.0000
C41_1 H41A_1 0.9800
C41_1 H41B_1 0.9800
C41_1 H41C_1 0.9800
C42_1 H42A_1 0.9800
C42_1 H42B_1 0.9800
C42_1 H42C_1 0.9800
C51_1 C56_1 1.387(7)
C51_1 C52_1 1.389(7)
C52_1 C53_1 1.362(8)
C53_1 C54_1 1.342(8)
C54_1 C55_1 1.365(8)
C55_1 C56_1 1.362(7)
Mo1_2 N1_2 1.655(3)
Mo1_2 N4_2 1.987(3)
Mo1_2 O1_2 1.998(3)
Mo1_2 N2_2 2.012(3)
Mo1_2 N3_2 2.205(3)
F1_2 C52_2 1.355(6)
F2_2 C53_2 1.347(6)
F3_2 C54_2 1.357(6)
F4_2 C55_2 1.362(6)
F5_2 C56_2 1.346(5)
O1_2 C51_2 1.333(5)
N2_2 C11_2 1.441(5)
N2_2 C1_2 1.469(5)
N3_2 C2_2 1.337(5)
N3_2 C6_2 1.345(5)
N4_2 C31_2 1.450(5)
N4_2 C7_2 1.467(5)
C1_2 C2_2 1.503(6)
C1_2 H1A_2 0.9900
C1_2 H1B_2 0.9900
C2_2 C3_2 1.376(6)
C3_2 C4_2 1.380(6)
C3_2 H3_2 0.9500
C4_2 C5_2 1.390(6)
C4_2 H4_2 0.9500
C5_2 C6_2 1.379(6)
C5_2 H5_2 0.9500
C6_2 C7_2 1.494(6)
C7_2 H7A_2 0.9900
C7_2 H7B_2 0.9900
C11_2 C12_2 1.399(6)
C11_2 C16_2 1.414(6)
C12_2 C13_2 1.393(6)
C12_2 C17_2 1.529(7)
C13_2 C14_2 1.373(6)
C13_2 H13_2 0.9500
C14_2 C15_2 1.385(6)
C14_2 H14_2 0.9500
C15_2 C16_2 1.386(6)
C15_2 H15_2 0.9500
C16_2 C20_2 1.520(6)
C17_2 C18_2 1.519(7)
C17_2 C19_2 1.541(7)
C17_2 H17_2 1.0000
C18_2 H18A_2 0.9800
C18_2 H18B_2 0.9800
C18_2 H18C_2 0.9800
C19_2 H19A_2 0.9800
C19_2 H19B_2 0.9800
C19_2 H19C_2 0.9800
C20_2 C22_2 1.519(6)
C20_2 C21_2 1.534(6)
C20_2 H20_2 1.0000
C21_2 H21A_2 0.9800
C21_2 H21B_2 0.9800
C21_2 H21C_2 0.9800
C22_2 H22A_2 0.9800
C22_2 H22B_2 0.9800
C22_2 H22C_2 0.9800
C31_2 C36_2 1.395(6)
C31_2 C32_2 1.406(6)
C32_2 C33_2 1.390(6)
C32_2 C37_2 1.514(6)
C33_2 C34_2 1.385(7)
C33_2 H33_2 0.9500
C34_2 C35_2 1.359(7)
C34_2 H34_2 0.9500
C35_2 C36_2 1.402(6)
C35_2 H35_2 0.9500
C36_2 C40_2 1.514(7)
C37_2 C39_2 1.528(7)
C37_2 C38_2 1.542(6)
C37_2 H37_2 1.0000
C38_2 H38A_2 0.9800
C38_2 H38B_2 0.9800
C38_2 H38C_2 0.9800
C39_2 H39A_2 0.9800
C39_2 H39B_2 0.9800
C39_2 H39C_2 0.9800
C40_2 C42A_2 1.509(14)
C40_2 C41_2 1.511(9)
C40_2 C42_2 1.539(8)
C40_2 C41A_2 1.561(14)
C40_2 H40_2 1.0000
C40_2 H40A_2 1.0000
C41_2 H41A_2 0.9800
C41_2 H41B_2 0.9800
C41_2 H41C_2 0.9800
C42_2 H42A_2 0.9800
C42_2 H42B_2 0.9800
C42_2 H42C_2 0.9800
C41A_2 H41D_2 0.9800
C41A_2 H41E_2 0.9800
C41A_2 H41F_2 0.9800
C42A_2 H42D_2 0.9800
C42A_2 H42E_2 0.9800
C42A_2 H42F_2 0.9800
C51_2 C52_2 1.381(7)
C51_2 C56_2 1.397(6)
C52_2 C53_2 1.383(7)
C53_2 C54_2 1.362(8)
C54_2 C55_2 1.366(7)
C55_2 C56_2 1.362(7)
Mo1_3 N1_3 1.644(3)
Mo1_3 N2_3 2.004(3)
Mo1_3 O1_3 2.007(3)
Mo1_3 N4_3 2.010(3)
Mo1_3 N3_3 2.189(3)
F1_3 C52_3 1.350(5)
F2_3 C53_3 1.346(5)
F3_3 C54_3 1.344(5)
F4_3 C55_3 1.350(5)
F5_3 C56_3 1.362(5)
O1_3 C51_3 1.330(5)
N2_3 C11_3 1.441(5)
N2_3 C1_3 1.466(5)
N3_3 C2_3 1.335(5)
N3_3 C6_3 1.357(5)
N4_3 C31_3 1.443(5)
N4_3 C7_3 1.471(5)
C1_3 C2_3 1.498(5)
C1_3 H1A_3 0.9900
C1_3 H1B_3 0.9900
C2_3 C3_3 1.373(6)
C3_3 C4_3 1.388(6)
C3_3 H3_3 0.9500
C4_3 C5_3 1.390(6)
C4_3 H4_3 0.9500
C5_3 C6_3 1.394(6)
C5_3 H5_3 0.9500
C6_3 C7_3 1.483(6)
C7_3 H7A_3 0.9900
C7_3 H7B_3 0.9900
C11_3 C12_3 1.400(6)
C11_3 C16_3 1.400(6)
C12_3 C13_3 1.395(6)
C12_3 C17_3 1.511(6)
C13_3 C14_3 1.378(7)
C13_3 H13_3 0.9500
C14_3 C15_3 1.379(6)
C14_3 H14_3 0.9500
C15_3 C16_3 1.392(6)
C15_3 H15_3 0.9500
C16_3 C20_3 1.521(6)
C17_3 C18_3 1.528(6)
C17_3 C19_3 1.529(6)
C17_3 H17_3 1.0000
C18_3 H18A_3 0.9800
C18_3 H18B_3 0.9800
C18_3 H18C_3 0.9800
C19_3 H19A_3 0.9800
C19_3 H19B_3 0.9800
C19_3 H19C_3 0.9800
C20_3 C22_3 1.526(6)
C20_3 C21_3 1.528(6)
C20_3 H20_3 1.0000
C21_3 H21A_3 0.9800
C21_3 H21B_3 0.9800
C21_3 H21C_3 0.9800
C22_3 H22A_3 0.9800
C22_3 H22B_3 0.9800
C22_3 H22C_3 0.9800
C31_3 C36_3 1.409(6)
C31_3 C32_3 1.413(6)
C32_3 C33_3 1.401(6)
C32_3 C37_3 1.501(7)
C33_3 C34_3 1.373(7)
C33_3 H33_3 0.9500
C34_3 C35_3 1.376(6)
C34_3 H34_3 0.9500
C35_3 C36_3 1.394(6)
C35_3 H35_3 0.9500
C36_3 C40_3 1.520(6)
C37_3 C39_3 1.525(7)
C37_3 C38_3 1.533(7)
C37_3 H37_3 1.0000
C38_3 H38A_3 0.9800
C38_3 H38B_3 0.9800
C38_3 H38C_3 0.9800
C39_3 H39A_3 0.9800
C39_3 H39B_3 0.9800
C39_3 H39C_3 0.9800
C40_3 C42_3 1.525(6)
C40_3 C41_3 1.530(6)
C40_3 H40_3 1.0000
C41_3 H41A_3 0.9800
C41_3 H41B_3 0.9800
C41_3 H41C_3 0.9800
C42_3 H42A_3 0.9800
C42_3 H42B_3 0.9800
C42_3 H42C_3 0.9800
C51_3 C56_3 1.382(6)
C51_3 C52_3 1.400(6)
C52_3 C53_3 1.376(6)
C53_3 C54_3 1.373(7)
C54_3 C55_3 1.359(7)
C55_3 C56_3 1.378(6)
Mo1_4 N1_4 1.653(3)
Mo1_4 N2_4 1.996(3)
Mo1_4 O1_4 2.009(3)
Mo1_4 N4_4 2.015(4)
Mo1_4 N3_4 2.185(3)
F1_4 C52_4 1.351(5)
F2_4 C53_4 1.347(6)
F3_4 C54_4 1.336(5)
F4_4 C55_4 1.335(6)
F5_4 C56_4 1.351(6)
O1_4 C51_4 1.340(5)
N2_4 C11_4 1.440(5)
N2_4 C1_4 1.463(5)
N3_4 C6_4 1.341(5)
N3_4 C2_4 1.347(5)
N4_4 C31_4 1.448(5)
N4_4 C7_4 1.473(5)
C1_4 C2_4 1.493(6)
C1_4 H1A_4 0.9900
C1_4 H1B_4 0.9900
C2_4 C3_4 1.377(6)
C3_4 C4_4 1.385(6)
C3_4 H3_4 0.9500
C4_4 C5_4 1.375(6)
C4_4 H4_4 0.9500
C5_4 C6_4 1.382(6)
C5_4 H5_4 0.9500
C6_4 C7_4 1.502(6)
C7_4 H7A_4 0.9900
C7_4 H7B_4 0.9900
C11_4 C12_4 1.402(5)
C11_4 C16_4 1.406(6)
C12_4 C13_4 1.386(6)
C12_4 C17_4 1.531(6)
C13_4 C14_4 1.375(6)
C13_4 H13_4 0.9500
C14_4 C15_4 1.384(6)
C14_4 H14_4 0.9500
C15_4 C16_4 1.392(6)
C15_4 H15_4 0.9500
C16_4 C20_4 1.528(6)
C17_4 C18_4 1.527(6)
C17_4 C19_4 1.539(6)
C17_4 H17_4 1.0000
C18_4 H18A_4 0.9800
C18_4 H18B_4 0.9800
C18_4 H18C_4 0.9800
C19_4 H19A_4 0.9800
C19_4 H19B_4 0.9800
C19_4 H19C_4 0.9800
C20_4 C21_4 1.526(6)
C20_4 C22_4 1.528(6)
C20_4 H20_4 1.0000
C21_4 H21A_4 0.9800
C21_4 H21B_4 0.9800
C21_4 H21C_4 0.9800
C22_4 H22A_4 0.9800
C22_4 H22B_4 0.9800
C22_4 H22C_4 0.9800
C31_4 C32_4 1.406(6)
C31_4 C36_4 1.406(6)
C32_4 C33_4 1.389(6)
C32_4 C37_4 1.514(6)
C33_4 C34_4 1.373(6)
C33_4 H33_4 0.9500
C34_4 C35_4 1.375(6)
C34_4 H34_4 0.9500
C35_4 C36_4 1.393(6)
C35_4 H35_4 0.9500
C36_4 C40_4 1.521(6)
C37_4 C38_4 1.523(8)
C37_4 C39_4 1.523(8)
C37_4 H37_4 1.0000
C38_4 H38A_4 0.9800
C38_4 H38B_4 0.9800
C38_4 H38C_4 0.9800
C39_4 H39A_4 0.9800
C39_4 H39B_4 0.9800
C39_4 H39C_4 0.9800
C40_4 C41_4 1.528(6)
C40_4 C42_4 1.536(6)
C40_4 H40_4 1.0000
C41_4 H41A_4 0.9800
C41_4 H41B_4 0.9800
C41_4 H41C_4 0.9800
C42_4 H42A_4 0.9800
C42_4 H42B_4 0.9800
C42_4 H42C_4 0.9800
C51_4 C52_4 1.390(6)
C51_4 C56_4 1.396(6)
C52_4 C53_4 1.371(6)
C53_4 C54_4 1.374(7)
C54_4 C55_4 1.365(8)
C55_4 C56_4 1.385(7)
O1_5 C2_5 1.436(6)
O1_5 C3_5 1.446(6)
C1_5 C2_5 1.498(7)
C1_5 H1A_5 0.9800
C1_5 H1B_5 0.9800
C1_5 H1C_5 0.9800
C2_5 H2A_5 0.9900
C2_5 H2B_5 0.9900
C3_5 C4_5 1.507(7)
C3_5 H3A_5 0.9900
C3_5 H3B_5 0.9900
C4_5 H4A_5 0.9800
C4_5 H4B_5 0.9800
C4_5 H4C_5 0.9800
O1_6 C2_6 1.462(8)
O1_6 C3_6 1.462(8)
C1_6 C2_6 1.517(9)
C1_6 H1A_6 0.9800
C1_6 H1B_6 0.9800
C1_6 H1C_6 0.9800
C2_6 H2A_6 0.9900
C2_6 H2B_6 0.9900
C3_6 C4_6 1.515(9)
C3_6 H3A_6 0.9900
C3_6 H3B_6 0.9900
C4_6 H4A_6 0.9800
C4_6 H4B_6 0.9800
C4_6 H4C_6 0.9800
